data_4315926
loop_
_publ_author_name
'Cristina Femoni'
'Maria Carmela Iapalucci'
'Giuliano Longoni'
'Tatiana Lovato'
'Stefano Stagni'
'Stefano Zacchini'

_publ_section_title
;
 Self-Assembly of [Pt3n(CO)6n]2- (n= 4-8) Carbonyl Clusters: from
 Molecules to Conducting Molecular Metal Wires
;
_journal_name_full 'Inorganic Chemistry'
_journal_page_first 5992
_journal_page_last 6004
_journal_paper_doi 10.1021/ic100547j
_journal_volume 49
_journal_year 2010
_chemical_formula_sum 'C66 H46 N6 O28 Pt12 Ru'
_chemical_formula_weight 3813.24
_chemical_name_systematic
; 
 ? 
;
_space_group_IT_number 14
_symmetry_cell_setting monoclinic
_symmetry_space_group_name_Hall '-P 2yn'
_symmetry_space_group_name_H-M 'P 1 21/n 1'
_atom_sites_solution_hydrogens geom
_atom_sites_solution_primary direct
_atom_sites_solution_secondary difmap
_audit_creation_method SHELXL-97
_cell_angle_alpha 90.00
_cell_angle_beta 92.898(2)
_cell_angle_gamma 90.00
_cell_formula_units_Z 4
_cell_length_a 15.3425(17)
_cell_length_b 19.052(2)
_cell_length_c 28.302(3)
_cell_measurement_reflns_used 9838
_cell_measurement_temperature 294(2)
_cell_measurement_theta_max 27.6315
_cell_measurement_theta_min 2.256
_cell_volume 8262.2(15)
_computing_structure_refinement 'SHELXL-97 (Sheldrick, 1997)'
_computing_structure_solution 'SHELXS-97 (Sheldrick, 1990)'
_diffrn_ambient_temperature 294(2)
_diffrn_measured_fraction_theta_full 0.999
_diffrn_measured_fraction_theta_max 0.999
_diffrn_measurement_device_type 'CCD area detector'
_diffrn_measurement_method 'phi and omega scans'
_diffrn_radiation_monochromator graphite
_diffrn_radiation_source 'fine-focus sealed tube'
_diffrn_radiation_type MoK\a
_diffrn_radiation_wavelength 0.71073
_diffrn_reflns_av_R_equivalents 0.0842
_diffrn_reflns_av_sigmaI/netI 0.0672
_diffrn_reflns_limit_h_max 18
_diffrn_reflns_limit_h_min -18
_diffrn_reflns_limit_k_max 23
_diffrn_reflns_limit_k_min -23
_diffrn_reflns_limit_l_max 34
_diffrn_reflns_limit_l_min -34
_diffrn_reflns_number 76106
_diffrn_reflns_theta_full 25.68
_diffrn_reflns_theta_max 25.68
_diffrn_reflns_theta_min 1.29
_exptl_absorpt_coefficient_mu 20.482
_exptl_absorpt_correction_T_max 0.2116
_exptl_absorpt_correction_T_min 0.1121
_exptl_absorpt_correction_type empirical
_exptl_crystal_colour brown
_exptl_crystal_density_diffrn 3.066
_exptl_crystal_density_method 'not measured'
_exptl_crystal_description plate
_exptl_crystal_F_000 6752
_exptl_crystal_size_max 0.19
_exptl_crystal_size_mid 0.13
_exptl_crystal_size_min 0.11
_refine_diff_density_max 3.689
_refine_diff_density_min -4.047
_refine_diff_density_rms 0.568
_refine_ls_extinction_method none
_refine_ls_goodness_of_fit_ref 1.001
_refine_ls_hydrogen_treatment constr
_refine_ls_matrix_type full
_refine_ls_number_parameters 938
_refine_ls_number_reflns 15665
_refine_ls_number_restraints 527
_refine_ls_restrained_S_all 0.985
_refine_ls_R_factor_all 0.1151
_refine_ls_R_factor_gt 0.0711
_refine_ls_shift/su_max 0.001
_refine_ls_shift/su_mean 0.000
_refine_ls_structure_factor_coef Fsqd
_refine_ls_weighting_details 'calc w=1/[\s^2^(Fo^2^)+(0.1806P)^2^+0.0000P] where P=(Fo^2^+2Fc^2^)/3'
_refine_ls_weighting_scheme calc
_refine_ls_wR_factor_gt 0.2134
_refine_ls_wR_factor_ref 0.2616
_reflns_number_gt 9605
_reflns_number_total 15665
_reflns_threshold_expression >2sigma(I)
_cod_data_source_file ic100547j_si_001_2.cif
_cod_data_source_block p21n
_cod_original_cell_volume 8262.1(16)
_cod_database_code 4315926

loop_
_symmetry_equiv_pos_as_xyz
'x, y, z'
'-x+1/2, y+1/2, -z+1/2'
'-x, -y, -z'
'x-1/2, -y-1/2, z-1/2'

loop_
_atom_site_label
_atom_site_type_symbol
_atom_site_fract_x
_atom_site_fract_y
_atom_site_fract_z
_atom_site_U_iso_or_equiv
_atom_site_adp_type
_atom_site_occupancy
_atom_site_symmetry_multiplicity
_atom_site_calc_flag
_atom_site_refinement_flags
_atom_site_disorder_assembly
_atom_site_disorder_group
Pt1 Pt 0.75907(6) 0.28316(5) 0.09662(3) 0.0593(3) Uani 1 1 d . . .
Pt2 Pt 0.74067(7) 0.14622(5) 0.08012(4) 0.0624(3) Uani 1 1 d . . .
Pt3 Pt 0.67583(6) 0.20304(5) 0.15714(3) 0.0581(3) Uani 1 1 d . . .
Pt4 Pt 0.55879(5) 0.16769(4) 0.03274(3) 0.0433(2) Uani 1 1 d . . .
Pt5 Pt 0.58794(5) 0.30521(4) 0.03895(3) 0.0427(2) Uani 1 1 d . . .
Pt6 Pt 0.50163(6) 0.23994(4) 0.10550(3) 0.0437(2) Uani 1 1 d . . .
Pt7 Pt 0.38862(6) 0.19169(4) -0.02358(3) 0.0438(2) Uani 1 1 d . . .
Pt8 Pt 0.32716(6) 0.25600(4) 0.05145(3) 0.0445(2) Uani 1 1 d . . .
Pt9 Pt 0.41246(6) 0.32907(4) -0.01176(3) 0.0458(2) Uani 1 1 d . . .
Pt10 Pt 0.21356(7) 0.21835(6) -0.07620(4) 0.0696(3) Uani 1 1 d . . .
Pt11 Pt 0.15990(7) 0.29705(5) -0.00561(4) 0.0621(3) Uani 1 1 d . . .
Pt12 Pt 0.24823(7) 0.35534(6) -0.07455(4) 0.0714(3) Uani 1 1 d . . .
C1 C 0.815(3) 0.365(2) 0.0891(13) 0.117(6) Uani 1 1 d U . .
C2 C 0.814(2) 0.2221(18) 0.0470(13) 0.106(6) Uani 1 1 d U . .
C3 C 0.774(2) 0.071(2) 0.0443(13) 0.119(6) Uani 1 1 d U . .
C4 C 0.696(2) 0.0992(17) 0.1382(12) 0.103(5) Uani 1 1 d U . .
C5 C 0.634(2) 0.1872(18) 0.2141(13) 0.109(6) Uani 1 1 d U . .
C6 C 0.710(2) 0.3043(16) 0.1616(12) 0.096(5) Uani 1 1 d U . .
C7 C 0.6222(17) 0.2328(11) -0.0121(9) 0.063(4) Uani 1 1 d U . .
C8 C 0.641(2) 0.3868(13) 0.0139(10) 0.087(5) Uani 1 1 d U . .
C9 C 0.5404(18) 0.3454(12) 0.0999(9) 0.069(4) Uani 1 1 d U . .
C10 C 0.454(2) 0.2451(15) 0.1649(11) 0.087(5) Uani 1 1 d U . .
C11 C 0.4933(17) 0.1328(11) 0.0907(8) 0.062(3) Uani 1 1 d U . .
C12 C 0.5755(16) 0.0810(11) 0.0037(8) 0.063(3) Uani 1 1 d U . .
C13 C 0.4447(16) 0.2646(11) -0.0672(8) 0.059(3) Uani 1 1 d DU . .
C14 C 0.4478(18) 0.4156(12) -0.0344(9) 0.073(4) Uani 1 1 d U . .
C15 C 0.3505(17) 0.3614(12) 0.0488(8) 0.065(4) Uani 1 1 d U . .
C16 C 0.266(2) 0.2486(14) 0.1059(11) 0.085(4) Uani 1 1 d U . .
C17 C 0.3177(17) 0.1490(11) 0.0299(9) 0.065(4) Uani 1 1 d U . .
C18 C 0.404(2) 0.1115(13) -0.0613(10) 0.084(4) Uani 1 1 d U . .
C19 C 0.262(3) 0.280(2) -0.1243(15) 0.128(7) Uani 1 1 d DU . .
C20 C 0.283(3) 0.431(2) -0.1069(14) 0.132(7) Uani 1 1 d U . .
C21 C 0.185(2) 0.4015(15) -0.0200(11) 0.092(5) Uani 1 1 d U . .
C22 C 0.088(2) 0.3106(17) 0.0426(12) 0.105(5) Uani 1 1 d U . .
C23 C 0.133(3) 0.196(2) -0.0227(15) 0.136(7) Uani 1 1 d U . .
C24 C 0.210(3) 0.131(2) -0.1050(15) 0.141(8) Uani 1 1 d U . .
O1 O 0.8538(16) 0.4178(12) 0.0853(8) 0.117(6) Uani 1 1 d U . .
O2 O 0.8608(15) 0.2221(12) 0.0157(8) 0.106(6) Uani 1 1 d U . .
O3 O 0.7950(16) 0.0208(12) 0.0252(8) 0.119(6) Uani 1 1 d U . .
O4 O 0.6875(14) 0.0444(11) 0.1545(7) 0.103(5) Uani 1 1 d U . .
O5 O 0.6102(15) 0.1773(11) 0.2531(8) 0.109(6) Uani 1 1 d U . .
O6 O 0.7164(14) 0.3500(10) 0.1896(7) 0.096(5) Uani 1 1 d U . .
O7 O 0.6606(11) 0.2302(7) -0.0454(6) 0.063(4) Uani 1 1 d U . .
O8 O 0.6729(13) 0.4335(8) 0.0002(7) 0.087(5) Uani 1 1 d U . .
O9 O 0.5342(11) 0.3961(8) 0.1211(5) 0.069(4) Uani 1 1 d U . .
O10 O 0.4179(13) 0.2486(9) 0.1990(7) 0.087(5) Uani 1 1 d U . .
O11 O 0.4728(11) 0.0827(7) 0.1076(5) 0.062(3) Uani 1 1 d U . .
O12 O 0.5870(10) 0.0267(7) -0.0125(5) 0.063(3) Uani 1 1 d U . .
O13 O 0.4798(10) 0.2668(7) -0.1021(5) 0.059(3) Uani 1 1 d U . .
O14 O 0.4708(12) 0.4712(8) -0.0452(6) 0.073(4) Uani 1 1 d U . .
O15 O 0.3410(11) 0.4123(8) 0.0698(5) 0.065(4) Uani 1 1 d U . .
O16 O 0.2231(13) 0.2439(9) 0.1370(7) 0.085(4) Uani 1 1 d U . .
O17 O 0.2853(11) 0.1004(7) 0.0414(6) 0.065(4) Uani 1 1 d U . .
O18 O 0.4109(12) 0.0627(8) -0.0833(6) 0.084(4) Uani 1 1 d U . .
O19 O 0.2840(17) 0.2798(13) -0.1637(10) 0.128(7) Uani 1 1 d U . .
O20 O 0.3044(17) 0.4801(13) -0.1289(9) 0.133(7) Uani 1 1 d U . .
O21 O 0.1681(13) 0.4560(10) -0.0056(7) 0.092(5) Uani 1 1 d U . .
O22 O 0.0458(15) 0.3215(11) 0.0753(8) 0.105(5) Uani 1 1 d U . .
O23 O 0.0727(18) 0.1561(13) -0.0173(9) 0.136(7) Uani 1 1 d U . .
O24 O 0.1997(19) 0.0785(14) -0.1225(10) 0.141(8) Uani 1 1 d U . .
Ru1 Ru 0.70177(11) 0.25247(7) 0.79164(5) 0.0391(4) Uani 1 1 d . . .
N1 N 0.7582(11) 0.3336(8) 0.7555(5) 0.047(4) Uani 1 1 d . . .
N2 N 0.8183(12) 0.2588(8) 0.8253(6) 0.052(5) Uani 1 1 d . . .
N3 N 0.6910(14) 0.1742(7) 0.8425(6) 0.054(5) Uani 1 1 d . . .
N4 N 0.7223(13) 0.1727(9) 0.7439(6) 0.057(5) Uani 1 1 d . . .
N5 N 0.5898(10) 0.2502(8) 0.7567(5) 0.044(4) Uani 1 1 d . . .
N6 N 0.6342(10) 0.3284(7) 0.8261(5) 0.036(3) Uani 1 1 d . . .
C101 C 0.7238(18) 0.3720(12) 0.7201(9) 0.070(2) Uani 1 1 d U . .
H101 H 0.6680 0.3615 0.7077 0.084 Uiso 1 1 calc R . .
C102 C 0.7701(17) 0.4284(12) 0.7012(9) 0.070(2) Uani 1 1 d U . .
H102 H 0.7441 0.4539 0.6763 0.084 Uiso 1 1 calc R . .
C103 C 0.8462(17) 0.4457(12) 0.7171(8) 0.0697(19) Uani 1 1 d U . .
H103 H 0.8762 0.4823 0.7035 0.084 Uiso 1 1 calc R . .
C104 C 0.8839(18) 0.4082(12) 0.7555(8) 0.0695(19) Uani 1 1 d U . .
H104 H 0.9376 0.4217 0.7694 0.083 Uiso 1 1 calc R . .
C105 C 0.8390(18) 0.3492(12) 0.7730(9) 0.0694(18) Uani 1 1 d U . .
C106 C 0.8771(18) 0.3058(12) 0.8132(9) 0.0693(18) Uani 1 1 d U . .
C107 C 0.9580(18) 0.3093(12) 0.8375(9) 0.0694(18) Uani 1 1 d U . .
H107 H 0.9989 0.3429 0.8298 0.083 Uiso 1 1 calc R . .
C108 C 0.9753(18) 0.2627(12) 0.8726(9) 0.0695(18) Uani 1 1 d U . .
H108 H 1.0294 0.2637 0.8889 0.083 Uiso 1 1 calc R . .
C109 C 0.9160(18) 0.2148(12) 0.8843(9) 0.0692(18) Uani 1 1 d U . .
H109 H 0.9310 0.1836 0.9086 0.083 Uiso 1 1 calc R . .
C110 C 0.8321(18) 0.2092(12) 0.8617(9) 0.0689(18) Uani 1 1 d U . .
C111 C 0.7672(19) 0.1625(12) 0.8694(9) 0.0686(18) Uani 1 1 d U . .
C112 C 0.7691(18) 0.1060(11) 0.8986(8) 0.0685(19) Uani 1 1 d U . .
H112 H 0.8201 0.0969 0.9167 0.082 Uiso 1 1 calc R . .
C113 C 0.6991(17) 0.0611(12) 0.9027(8) 0.0683(19) Uani 1 1 d U . .
H113 H 0.7023 0.0231 0.9233 0.082 Uiso 1 1 calc R . .
C114 C 0.6280(17) 0.0741(12) 0.8764(8) 0.068(2) Uani 1 1 d U . .
H114 H 0.5807 0.0438 0.8779 0.082 Uiso 1 1 calc R . .
C115 C 0.6213(18) 0.1323(12) 0.8460(8) 0.068(2) Uani 1 1 d U . .
H115 H 0.5696 0.1417 0.8287 0.082 Uiso 1 1 calc R . .
C116 C 0.7937(19) 0.1345(13) 0.7380(9) 0.075(2) Uani 1 1 d U . .
H116 H 0.8436 0.1464 0.7562 0.091 Uiso 1 1 calc R . .
C117 C 0.7999(19) 0.0797(13) 0.7077(9) 0.075(2) Uani 1 1 d U . .
H117 H 0.8507 0.0532 0.7063 0.091 Uiso 1 1 calc R . .
C118 C 0.7290(18) 0.0659(13) 0.6800(9) 0.075(2) Uani 1 1 d U . .
H118 H 0.7320 0.0295 0.6583 0.090 Uiso 1 1 calc R . .
C119 C 0.6509(19) 0.1027(13) 0.6817(9) 0.075(2) Uani 1 1 d U . .
H119 H 0.6017 0.0906 0.6628 0.090 Uiso 1 1 calc R . .
C120 C 0.651(2) 0.1612(13) 0.7146(9) 0.075(2) Uani 1 1 d U . .
C121 C 0.5741(19) 0.2040(13) 0.7202(9) 0.0747(19) Uani 1 1 d U . .
C122 C 0.4997(19) 0.2045(13) 0.6937(9) 0.0746(19) Uani 1 1 d U . .
H122 H 0.4911 0.1748 0.6679 0.090 Uiso 1 1 calc R . .
C123 C 0.439(2) 0.2492(12) 0.7058(9) 0.0744(19) Uani 1 1 d U . .
H123 H 0.3868 0.2490 0.6874 0.089 Uiso 1 1 calc R . .
C124 C 0.4440(19) 0.2951(12) 0.7422(9) 0.0740(19) Uani 1 1 d U . .
H124 H 0.3988 0.3251 0.7495 0.089 Uiso 1 1 calc R . .
C125 C 0.5241(19) 0.2930(13) 0.7675(9) 0.0734(19) Uani 1 1 d U . .
C126 C 0.5547(19) 0.3402(13) 0.8065(9) 0.0730(19) Uani 1 1 d U . .
C127 C 0.5042(19) 0.3963(12) 0.8205(9) 0.073(2) Uani 1 1 d U . .
H127 H 0.4492 0.4045 0.8063 0.087 Uiso 1 1 calc R . .
C128 C 0.5378(18) 0.4394(13) 0.8560(8) 0.073(2) Uani 1 1 d U . .
H128 H 0.5045 0.4768 0.8661 0.087 Uiso 1 1 calc R . .
C129 C 0.6200(17) 0.4282(13) 0.8769(9) 0.072(2) Uani 1 1 d U . .
H129 H 0.6435 0.4572 0.9007 0.087 Uiso 1 1 calc R . .
C130 C 0.6658(18) 0.3704(12) 0.8600(8) 0.072(2) Uani 1 1 d U . .
H130 H 0.7212 0.3611 0.8733 0.087 Uiso 1 1 calc R . .
O200 O 0.5097(17) 0.9433(17) 0.2407(11) 0.193(13) Uiso 1 1 d D . .
C201 C 0.6406(18) 0.9863(15) 0.2766(10) 0.113(6) Uiso 1 1 d DU . .
H20A H 0.6020 1.0150 0.2940 0.169 Uiso 1 1 calc R . .
H20B H 0.6807 1.0158 0.2607 0.169 Uiso 1 1 calc R . .
H20C H 0.6726 0.9555 0.2980 0.169 Uiso 1 1 calc R . .
C202 C 0.5882(17) 0.9436(15) 0.2406(10) 0.112(6) Uiso 1 1 d DU . .
C203 C 0.6343(19) 0.8924(15) 0.2100(10) 0.112(6) Uiso 1 1 d DU . .
H20D H 0.5920 0.8668 0.1907 0.168 Uiso 1 1 calc R . .
H20E H 0.6678 0.8602 0.2297 0.168 Uiso 1 1 calc R . .
H20F H 0.6725 0.9174 0.1901 0.168 Uiso 1 1 calc R . .
O300 O 0.8454(14) 0.4360(11) 0.8902(7) 0.113(7) Uiso 1 1 d D . .
C301 C 0.9851(16) 0.4738(16) 0.9171(11) 0.116(7) Uiso 1 1 d DU . .
H30A H 0.9809 0.5018 0.8889 0.174 Uiso 1 1 calc R . .
H30B H 1.0343 0.4427 0.9159 0.174 Uiso 1 1 calc R . .
H30C H 0.9927 0.5038 0.9442 0.174 Uiso 1 1 calc R . .
C302 C 0.9030(16) 0.4313(15) 0.9207(9) 0.115(7) Uiso 1 1 d DU . .
C303 C 0.895(2) 0.3848(15) 0.9631(9) 0.115(7) Uiso 1 1 d DU . .
H30D H 0.8398 0.3607 0.9607 0.172 Uiso 1 1 calc R . .
H30E H 0.8979 0.4129 0.9913 0.172 Uiso 1 1 calc R . .
H30F H 0.9414 0.3511 0.9645 0.172 Uiso 1 1 calc R . .
O400 O 0.598(3) 0.460(2) 0.6369(15) 0.42(4) Uiso 1 1 d D . .
C401 C 0.525(3) 0.3618(18) 0.6028(17) 0.207(13) Uiso 1 1 d DU . .
H40A H 0.5042 0.3527 0.5707 0.310 Uiso 1 1 calc R . .
H40B H 0.4812 0.3468 0.6239 0.310 Uiso 1 1 calc R . .
H40C H 0.5777 0.3364 0.6096 0.310 Uiso 1 1 calc R . .
C402 C 0.541(3) 0.4393(18) 0.6091(15) 0.207(13) Uiso 1 1 d DU . .
C403 C 0.515(3) 0.487(2) 0.5683(15) 0.207(13) Uiso 1 1 d DU . .
H40D H 0.5416 0.5322 0.5734 0.310 Uiso 1 1 calc R . .
H40E H 0.4527 0.4921 0.5661 0.310 Uiso 1 1 calc R . .
H40F H 0.5343 0.4673 0.5395 0.310 Uiso 1 1 calc R . .
O500 O 0.967(3) 0.066(2) 0.7953(16) 0.31(2) Uiso 1 1 d D . .
C501 C 1.096(3) 0.014(2) 0.771(2) 0.256(17) Uiso 1 1 d DU . .
H50A H 1.0643 -0.0295 0.7714 0.385 Uiso 1 1 calc R . .
H50B H 1.1374 0.0155 0.7976 0.385 Uiso 1 1 calc R . .
H50C H 1.1261 0.0174 0.7423 0.385 Uiso 1 1 calc R . .
C502 C 1.033(3) 0.0745(19) 0.7741(18) 0.256(17) Uiso 1 1 d DU . .
C503 C 1.071(3) 0.147(2) 0.774(2) 0.256(17) Uiso 1 1 d DU . .
H50D H 1.0259 0.1814 0.7770 0.384 Uiso 1 1 calc R . .
H50E H 1.0991 0.1550 0.7446 0.384 Uiso 1 1 calc R . .
H50F H 1.1137 0.1521 0.7998 0.384 Uiso 1 1 calc R . .

loop_
_atom_site_aniso_label
_atom_site_aniso_U_11
_atom_site_aniso_U_22
_atom_site_aniso_U_33
_atom_site_aniso_U_23
_atom_site_aniso_U_13
_atom_site_aniso_U_12
Pt1 0.0520(6) 0.0592(5) 0.0658(6) 0.0102(4) -0.0048(5) -0.0013(4)
Pt2 0.0616(6) 0.0602(5) 0.0645(6) -0.0020(4) -0.0044(5) 0.0068(4)
Pt3 0.0522(6) 0.0577(5) 0.0645(6) 0.0040(4) 0.0031(5) -0.0006(4)
Pt4 0.0471(5) 0.0359(4) 0.0469(5) -0.0017(3) 0.0038(4) 0.0030(3)
Pt5 0.0471(5) 0.0346(4) 0.0469(5) 0.0033(3) 0.0050(4) 0.0014(3)
Pt6 0.0472(5) 0.0397(4) 0.0448(5) 0.0017(3) 0.0077(4) 0.0033(3)
Pt7 0.0495(5) 0.0383(4) 0.0437(5) -0.0015(3) 0.0036(4) 0.0055(3)
Pt8 0.0496(5) 0.0417(4) 0.0425(4) 0.0014(3) 0.0053(4) 0.0062(3)
Pt9 0.0507(5) 0.0379(4) 0.0490(5) 0.0030(3) 0.0038(4) 0.0026(3)
Pt10 0.0611(7) 0.0777(6) 0.0686(7) -0.0098(5) -0.0099(5) 0.0174(5)
Pt11 0.0594(6) 0.0652(6) 0.0611(6) 0.0017(4) -0.0023(5) 0.0082(4)
Pt12 0.0575(7) 0.0795(7) 0.0768(7) 0.0171(5) 0.0000(5) 0.0081(5)
C1 0.117(7) 0.115(7) 0.118(7) 0.002(3) 0.006(3) -0.004(3)
C2 0.105(6) 0.108(6) 0.107(6) 0.002(3) 0.009(3) 0.002(3)
C3 0.119(7) 0.120(7) 0.119(7) -0.005(3) 0.002(3) 0.003(3)
C4 0.109(7) 0.100(7) 0.101(7) 0.002(5) 0.007(5) -0.003(5)
C5 0.106(7) 0.113(7) 0.107(7) 0.006(5) 0.011(5) 0.005(5)
C6 0.099(6) 0.093(6) 0.097(6) -0.002(3) 0.006(3) -0.003(3)
C7 0.078(10) 0.050(6) 0.063(8) 0.005(6) 0.019(7) 0.012(7)
C8 0.104(12) 0.062(9) 0.095(11) 0.002(8) 0.018(9) -0.023(8)
C9 0.082(10) 0.065(8) 0.059(8) -0.015(6) 0.007(7) -0.003(8)
C10 0.089(6) 0.086(6) 0.086(6) 0.000(5) 0.013(5) 0.001(4)
C11 0.078(9) 0.039(6) 0.068(8) 0.008(6) -0.003(7) -0.003(6)
C12 0.066(8) 0.051(7) 0.070(8) -0.002(6) 0.001(7) 0.000(7)
C13 0.063(9) 0.061(7) 0.053(8) 0.015(6) 0.003(6) 0.018(6)
C14 0.094(11) 0.052(7) 0.074(9) 0.006(7) 0.003(8) -0.016(7)
C15 0.073(9) 0.061(8) 0.059(8) -0.007(6) -0.007(7) 0.005(7)
C16 0.090(6) 0.083(6) 0.083(6) 0.000(4) 0.015(4) 0.000(4)
C17 0.077(10) 0.050(7) 0.070(8) 0.002(6) 0.018(7) -0.002(7)
C18 0.101(11) 0.062(9) 0.091(11) -0.022(7) 0.015(9) 0.005(8)
C19 0.127(7) 0.129(7) 0.127(7) 0.000(4) 0.007(4) 0.002(3)
C20 0.131(8) 0.132(8) 0.134(8) 0.006(3) 0.007(4) 0.000(4)
C21 0.095(12) 0.075(10) 0.105(12) -0.008(9) 0.004(10) 0.007(9)
C22 0.106(7) 0.110(7) 0.100(7) 0.000(5) 0.009(5) 0.006(5)
C23 0.138(8) 0.135(8) 0.136(8) -0.001(4) 0.010(4) -0.002(3)
C24 0.141(8) 0.140(8) 0.142(8) -0.003(4) 0.005(4) 0.002(4)
O1 0.117(7) 0.115(7) 0.118(7) 0.002(3) 0.006(3) -0.004(3)
O2 0.105(6) 0.108(6) 0.107(6) 0.002(3) 0.009(3) 0.002(3)
O3 0.119(7) 0.120(7) 0.119(7) -0.005(3) 0.001(3) 0.003(3)
O4 0.109(7) 0.100(7) 0.101(7) 0.002(5) 0.007(5) -0.003(5)
O5 0.106(7) 0.113(7) 0.108(7) 0.005(5) 0.011(5) 0.005(5)
O6 0.099(6) 0.093(6) 0.097(6) -0.002(3) 0.006(3) -0.003(3)
O7 0.078(10) 0.050(6) 0.063(8) 0.005(6) 0.019(7) 0.012(6)
O8 0.104(12) 0.062(9) 0.095(11) 0.002(8) 0.018(9) -0.023(8)
O9 0.082(10) 0.065(8) 0.059(8) -0.015(6) 0.007(7) -0.003(7)
O10 0.089(6) 0.086(6) 0.086(6) 0.000(4) 0.013(4) 0.001(4)
O11 0.078(9) 0.039(6) 0.068(8) 0.007(6) -0.003(7) -0.003(6)
O12 0.066(8) 0.051(7) 0.070(8) -0.002(6) 0.001(7) 0.000(7)
O13 0.063(9) 0.061(7) 0.053(8) 0.015(6) 0.003(6) 0.018(6)
O14 0.094(11) 0.052(7) 0.074(9) 0.006(7) 0.003(8) -0.016(7)
O15 0.073(9) 0.062(8) 0.060(8) -0.007(6) -0.007(7) 0.005(7)
O16 0.090(6) 0.083(6) 0.083(6) 0.000(4) 0.015(4) 0.000(4)
O17 0.077(10) 0.051(7) 0.070(8) 0.002(6) 0.018(7) -0.002(7)
O18 0.101(11) 0.062(9) 0.091(11) -0.022(7) 0.015(9) 0.005(8)
O19 0.127(7) 0.129(7) 0.127(7) 0.000(4) 0.007(4) 0.002(3)
O20 0.131(8) 0.132(8) 0.134(8) 0.006(3) 0.007(4) 0.000(4)
O21 0.095(12) 0.075(10) 0.105(12) -0.008(9) 0.004(10) 0.007(9)
O22 0.106(7) 0.110(7) 0.100(7) 0.000(5) 0.009(5) 0.006(5)
O23 0.138(8) 0.134(8) 0.136(8) -0.001(4) 0.010(4) -0.002(3)
O24 0.141(8) 0.140(8) 0.142(8) -0.003(4) 0.005(4) 0.002(4)
Ru1 0.0441(10) 0.0367(8) 0.0370(8) -0.0023(6) 0.0060(7) -0.0035(6)
N1 0.052(11) 0.052(10) 0.040(9) 0.004(7) 0.013(8) -0.008(8)
N2 0.062(12) 0.058(10) 0.038(9) 0.001(8) 0.025(9) 0.004(8)
N3 0.105(16) 0.026(7) 0.035(9) -0.009(6) 0.039(10) -0.010(8)
N4 0.063(13) 0.058(10) 0.052(11) -0.018(8) 0.019(10) -0.025(9)
N5 0.028(9) 0.066(10) 0.036(9) -0.012(7) -0.014(7) -0.006(7)
N6 0.038(9) 0.042(8) 0.028(8) -0.003(6) 0.001(7) -0.003(7)
C101 0.080(5) 0.064(4) 0.066(4) 0.004(4) 0.014(4) -0.004(4)
C102 0.080(5) 0.064(4) 0.066(4) 0.004(3) 0.014(4) -0.004(4)
C103 0.080(5) 0.064(4) 0.066(4) 0.004(3) 0.014(4) -0.004(4)
C104 0.080(5) 0.064(4) 0.066(4) 0.003(3) 0.014(4) -0.004(4)
C105 0.080(5) 0.064(4) 0.066(4) 0.003(3) 0.014(4) -0.004(4)
C106 0.080(5) 0.064(4) 0.066(4) 0.002(3) 0.014(4) -0.003(3)
C107 0.080(5) 0.064(4) 0.066(4) 0.002(3) 0.014(4) -0.003(3)
C108 0.080(5) 0.064(4) 0.066(4) 0.002(3) 0.014(4) -0.002(3)
C109 0.080(5) 0.063(4) 0.065(4) 0.001(3) 0.014(4) -0.002(3)
C110 0.081(5) 0.062(4) 0.065(4) 0.001(3) 0.014(4) -0.002(3)
C111 0.081(5) 0.062(4) 0.064(4) 0.002(3) 0.014(4) -0.001(4)
C112 0.081(5) 0.061(4) 0.064(4) 0.002(3) 0.014(4) -0.002(4)
C113 0.081(5) 0.061(4) 0.064(4) 0.002(3) 0.015(4) -0.002(4)
C114 0.081(5) 0.061(4) 0.064(4) 0.002(3) 0.015(4) -0.002(4)
C115 0.081(5) 0.060(4) 0.064(4) 0.002(4) 0.015(4) -0.002(4)
C116 0.089(5) 0.072(4) 0.066(4) -0.003(4) 0.020(4) -0.006(4)
C117 0.089(5) 0.072(4) 0.066(4) -0.003(4) 0.020(4) -0.006(4)
C118 0.089(5) 0.072(4) 0.066(4) -0.002(3) 0.020(4) -0.007(4)
C119 0.089(5) 0.072(4) 0.066(4) -0.002(3) 0.020(4) -0.007(4)
C120 0.089(5) 0.072(4) 0.066(4) -0.001(3) 0.020(4) -0.007(4)
C121 0.088(5) 0.072(4) 0.066(4) -0.001(3) 0.020(4) -0.007(4)
C122 0.088(5) 0.072(4) 0.065(4) -0.001(3) 0.020(4) -0.007(4)
C123 0.088(5) 0.072(4) 0.065(4) 0.000(3) 0.020(4) -0.007(4)
C124 0.087(5) 0.071(4) 0.065(4) 0.000(3) 0.021(4) -0.006(4)
C125 0.087(5) 0.071(4) 0.064(4) 0.001(3) 0.021(4) -0.006(4)
C126 0.087(5) 0.070(4) 0.064(4) 0.001(3) 0.022(4) -0.006(4)
C127 0.087(5) 0.070(4) 0.064(4) 0.001(3) 0.022(4) -0.006(4)
C128 0.087(5) 0.070(4) 0.063(4) 0.000(3) 0.022(4) -0.005(4)
C129 0.087(5) 0.069(4) 0.063(4) 0.000(4) 0.022(4) -0.005(4)
C130 0.087(5) 0.069(4) 0.063(4) 0.000(4) 0.022(4) -0.006(4)

loop_
_atom_type_symbol
_atom_type_description
_atom_type_scat_dispersion_real
_atom_type_scat_dispersion_imag
_atom_type_scat_source
C C 0.0033 0.0016 'International Tables Vol C Tables 4.2.6.8 and 6.1.1.4'
H H 0.0000 0.0000 'International Tables Vol C Tables 4.2.6.8 and 6.1.1.4'
N N 0.0061 0.0033 'International Tables Vol C Tables 4.2.6.8 and 6.1.1.4'
O O 0.0106 0.0060 'International Tables Vol C Tables 4.2.6.8 and 6.1.1.4'
Ru Ru -1.2594 0.8363 'International Tables Vol C Tables 4.2.6.8 and 6.1.1.4'
Pt Pt -1.7033 8.3905 'International Tables Vol C Tables 4.2.6.8 and 6.1.1.4'

loop_
_geom_angle_atom_site_label_1
_geom_angle_atom_site_label_2
_geom_angle_atom_site_label_3
_geom_angle
_geom_angle_site_symmetry_1
_geom_angle_site_symmetry_3
_geom_angle_publ_flag
C1 Pt1 C2 101.5(15) . . ?
C1 Pt1 C6 97.6(14) . . ?
C2 Pt1 C6 155.2(13) . . ?
C1 Pt1 Pt2 151.2(11) . . ?
C2 Pt1 Pt2 50.4(10) . . ?
C6 Pt1 Pt2 107.9(8) . . ?
C1 Pt1 Pt3 145.0(11) . . ?
C2 Pt1 Pt3 110.0(10) . . ?
C6 Pt1 Pt3 48.0(9) . . ?
Pt2 Pt1 Pt3 60.13(3) . . ?
C1 Pt1 Pt5 102.8(12) . . ?
C2 Pt1 Pt5 94.7(10) . . ?
C6 Pt1 Pt5 96.3(10) . . ?
Pt2 Pt1 Pt5 87.73(4) . . ?
Pt3 Pt1 Pt5 89.73(4) . . ?
C3 Pt2 C4 102.5(14) . . ?
C3 Pt2 C2 97.2(15) . . ?
C4 Pt2 C2 152.5(14) . . ?
C3 Pt2 Pt1 146.1(11) . . ?
C4 Pt2 Pt1 109.2(9) . . ?
C2 Pt2 Pt1 48.9(10) . . ?
C3 Pt2 Pt3 152.7(11) . . ?
C4 Pt2 Pt3 50.2(9) . . ?
C2 Pt2 Pt3 108.4(10) . . ?
Pt1 Pt2 Pt3 60.02(3) . . ?
C3 Pt2 Pt4 97.6(12) . . ?
C4 Pt2 Pt4 94.2(10) . . ?
C2 Pt2 Pt4 102.0(10) . . ?
Pt1 Pt2 Pt4 91.84(4) . . ?
Pt3 Pt2 Pt4 86.24(4) . . ?
C5 Pt3 C6 102.2(14) . . ?
C5 Pt3 C4 97.8(14) . . ?
C6 Pt3 C4 153.2(14) . . ?
C5 Pt3 Pt1 151.6(11) . . ?
C6 Pt3 Pt1 49.9(9) . . ?
C4 Pt3 Pt1 107.3(9) . . ?
C5 Pt3 Pt2 146.3(11) . . ?
C6 Pt3 Pt2 109.5(9) . . ?
C4 Pt3 Pt2 48.5(9) . . ?
Pt1 Pt3 Pt2 59.84(4) . . ?
C5 Pt3 Pt6 97.1(12) . . ?
C6 Pt3 Pt6 91.8(10) . . ?
C4 Pt3 Pt6 103.3(10) . . ?
Pt1 Pt3 Pt6 89.81(4) . . ?
Pt2 Pt3 Pt6 93.19(4) . . ?
C12 Pt4 C7 100.5(9) . . ?
C12 Pt4 C11 98.5(9) . . ?
C7 Pt4 C11 160.9(9) . . ?
C12 Pt4 Pt6 148.8(7) . . ?
C7 Pt4 Pt6 110.5(6) . . ?
C11 Pt4 Pt6 50.4(6) . . ?
C12 Pt4 Pt5 150.8(7) . . ?
C7 Pt4 Pt5 50.5(6) . . ?
C11 Pt4 Pt5 110.5(6) . . ?
Pt6 Pt4 Pt5 60.06(3) . . ?
C12 Pt4 Pt7 92.1(8) . . ?
C7 Pt4 Pt7 90.3(7) . . ?
C11 Pt4 Pt7 91.5(7) . . ?
Pt6 Pt4 Pt7 91.15(3) . . ?
Pt5 Pt4 Pt7 91.36(3) . . ?
C12 Pt4 Pt2 86.1(8) . . ?
C7 Pt4 Pt2 84.4(7) . . ?
C11 Pt4 Pt2 94.5(7) . . ?
Pt6 Pt4 Pt2 93.38(4) . . ?
Pt5 Pt4 Pt2 87.49(3) . . ?
Pt7 Pt4 Pt2 173.99(4) . . ?
C8 Pt5 C9 100.6(11) . . ?
C8 Pt5 C7 98.9(11) . . ?
C9 Pt5 C7 160.3(9) . . ?
C8 Pt5 Pt4 148.4(9) . . ?
C9 Pt5 Pt4 110.9(7) . . ?
C7 Pt5 Pt4 49.5(6) . . ?
C8 Pt5 Pt6 151.5(9) . . ?
C9 Pt5 Pt6 50.9(7) . . ?
C7 Pt5 Pt6 109.4(6) . . ?
Pt4 Pt5 Pt6 59.97(3) . . ?
C8 Pt5 Pt9 94.9(10) . . ?
C9 Pt5 Pt9 89.9(8) . . ?
C7 Pt5 Pt9 91.1(7) . . ?
Pt4 Pt5 Pt9 88.51(3) . . ?
Pt6 Pt5 Pt9 86.75(3) . . ?
C8 Pt5 Pt1 86.6(10) . . ?
C9 Pt5 Pt1 86.2(8) . . ?
C7 Pt5 Pt1 92.3(7) . . ?
Pt4 Pt5 Pt1 92.12(3) . . ?
Pt6 Pt5 Pt1 90.15(3) . . ?
Pt9 Pt5 Pt1 176.00(4) . . ?
C10 Pt6 C11 102.1(11) . . ?
C10 Pt6 C9 98.2(11) . . ?
C11 Pt6 C9 159.1(9) . . ?
C10 Pt6 Pt4 151.9(9) . . ?
C11 Pt6 Pt4 50.1(6) . . ?
C9 Pt6 Pt4 109.3(6) . . ?
C10 Pt6 Pt5 147.4(9) . . ?
C11 Pt6 Pt5 110.0(7) . . ?
C9 Pt6 Pt5 49.4(6) . . ?
Pt4 Pt6 Pt5 59.98(3) . . ?
C10 Pt6 Pt8 94.0(10) . . ?
C11 Pt6 Pt8 87.4(7) . . ?
C9 Pt6 Pt8 96.4(7) . . ?
Pt4 Pt6 Pt8 88.79(3) . . ?
Pt5 Pt6 Pt8 93.09(3) . . ?
C10 Pt6 Pt3 87.6(10) . . ?
C11 Pt6 Pt3 85.1(7) . . ?
C9 Pt6 Pt3 90.7(7) . . ?
Pt4 Pt6 Pt3 86.38(3) . . ?
Pt5 Pt6 Pt3 89.52(3) . . ?
Pt8 Pt6 Pt3 172.44(3) . . ?
C18 Pt7 C17 100.4(11) . . ?
C18 Pt7 C13 98.0(11) . . ?
C17 Pt7 C13 161.0(9) . . ?
C18 Pt7 Pt9 148.0(9) . . ?
C17 Pt7 Pt9 111.6(6) . . ?
C13 Pt7 Pt9 50.0(6) . . ?
C18 Pt7 Pt8 152.0(9) . . ?
C17 Pt7 Pt8 51.6(6) . . ?
C13 Pt7 Pt8 109.9(6) . . ?
Pt9 Pt7 Pt8 59.97(3) . . ?
C18 Pt7 Pt4 92.7(10) . . ?
C17 Pt7 Pt4 91.5(8) . . ?
C13 Pt7 Pt4 92.4(7) . . ?
Pt9 Pt7 Pt4 88.45(3) . . ?
Pt8 Pt7 Pt4 88.88(3) . . ?
C18 Pt7 Pt10 89.4(10) . . ?
C17 Pt7 Pt10 86.6(8) . . ?
C13 Pt7 Pt10 88.8(7) . . ?
Pt9 Pt7 Pt10 90.55(4) . . ?
Pt8 Pt7 Pt10 88.52(3) . . ?
Pt4 Pt7 Pt10 177.37(4) . . ?
C16 Pt8 C15 101.7(11) . . ?
C16 Pt8 C17 97.8(11) . . ?
C15 Pt8 C17 160.1(9) . . ?
C16 Pt8 Pt9 152.5(9) . . ?
C15 Pt8 Pt9 50.8(7) . . ?
C17 Pt8 Pt9 109.7(6) . . ?
C16 Pt8 Pt7 147.6(9) . . ?
C15 Pt8 Pt7 110.7(7) . . ?
C17 Pt8 Pt7 49.7(6) . . ?
Pt9 Pt8 Pt7 59.95(3) . . ?
C16 Pt8 Pt6 92.4(10) . . ?
C15 Pt8 Pt6 88.0(7) . . ?
C17 Pt8 Pt6 95.4(7) . . ?
Pt9 Pt8 Pt6 86.58(3) . . ?
Pt7 Pt8 Pt6 90.95(3) . . ?
C16 Pt8 Pt11 90.8(10) . . ?
C15 Pt8 Pt11 82.7(7) . . ?
C17 Pt8 Pt11 92.9(7) . . ?
Pt9 Pt8 Pt11 86.53(3) . . ?
Pt7 Pt8 Pt11 91.04(3) . . ?
Pt6 Pt8 Pt11 170.66(4) . . ?
C14 Pt9 C13 100.4(10) . . ?
C14 Pt9 C15 100.0(10) . . ?
C13 Pt9 C15 158.4(9) . . ?
C14 Pt9 Pt7 150.4(8) . . ?
C13 Pt9 Pt7 50.1(6) . . ?
C15 Pt9 Pt7 109.1(7) . . ?
C14 Pt9 Pt8 149.0(8) . . ?
C13 Pt9 Pt8 110.1(6) . . ?
C15 Pt9 Pt8 49.1(7) . . ?
Pt7 Pt9 Pt8 60.07(3) . . ?
C14 Pt9 Pt5 91.6(9) . . ?
C13 Pt9 Pt5 91.7(7) . . ?
C15 Pt9 Pt5 94.9(7) . . ?
Pt7 Pt9 Pt5 91.44(3) . . ?
Pt8 Pt9 Pt5 93.36(3) . . ?
C14 Pt9 Pt12 84.3(9) . . ?
C13 Pt9 Pt12 83.0(7) . . ?
C15 Pt9 Pt12 91.9(7) . . ?
Pt7 Pt9 Pt12 89.08(4) . . ?
Pt8 Pt9 Pt12 93.30(4) . . ?
Pt5 Pt9 Pt12 172.59(4) . . ?
C24 Pt10 C19 103.4(18) . . ?
C24 Pt10 C23 97.6(17) . . ?
C19 Pt10 C23 154.0(16) . . ?
C24 Pt10 Pt11 146.4(13) . . ?
C19 Pt10 Pt11 109.1(12) . . ?
C23 Pt10 Pt11 48.8(11) . . ?
C24 Pt10 Pt12 152.8(13) . . ?
C19 Pt10 Pt12 49.3(12) . . ?
C23 Pt10 Pt12 108.7(11) . . ?
Pt11 Pt10 Pt12 60.26(4) . . ?
C24 Pt10 Pt7 94.1(14) . . ?
C19 Pt10 Pt7 94.8(12) . . ?
C23 Pt10 Pt7 98.8(13) . . ?
Pt11 Pt10 Pt7 91.46(4) . . ?
Pt12 Pt10 Pt7 89.11(4) . . ?
C22 Pt11 C23 101.0(16) . . ?
C22 Pt11 C21 98.0(13) . . ?
C23 Pt11 C21 154.9(16) . . ?
C22 Pt11 Pt10 150.1(11) . . ?
C23 Pt11 Pt10 49.6(12) . . ?
C21 Pt11 Pt10 108.9(8) . . ?
C22 Pt11 Pt12 147.0(10) . . ?
C23 Pt11 Pt12 109.0(12) . . ?
C21 Pt11 Pt12 49.4(8) . . ?
Pt10 Pt11 Pt12 59.91(4) . . ?
C22 Pt11 Pt8 99.4(11) . . ?
C23 Pt11 Pt8 92.1(13) . . ?
C21 Pt11 Pt8 100.8(9) . . ?
Pt10 Pt11 Pt8 88.23(4) . . ?
Pt12 Pt11 Pt8 92.79(4) . . ?
C20 Pt12 C19 99.8(17) . . ?
C20 Pt12 C21 101.6(14) . . ?
C19 Pt12 C21 153.0(15) . . ?
C20 Pt12 Pt10 146.9(12) . . ?
C19 Pt12 Pt10 47.2(12) . . ?
C21 Pt12 Pt10 109.3(8) . . ?
C20 Pt12 Pt11 151.3(12) . . ?
C19 Pt12 Pt11 106.5(12) . . ?
C21 Pt12 Pt11 49.9(8) . . ?
Pt10 Pt12 Pt11 59.83(4) . . ?
C20 Pt12 Pt9 99.9(13) . . ?
C19 Pt12 Pt9 100.2(12) . . ?
C21 Pt12 Pt9 92.1(9) . . ?
Pt10 Pt12 Pt9 90.44(4) . . ?
Pt11 Pt12 Pt9 86.61(4) . . ?
O1 C1 Pt1 178(4) . . ?
O2 C2 Pt1 144(3) . . ?
O2 C2 Pt2 135(3) . . ?
Pt1 C2 Pt2 80.7(13) . . ?
O3 C3 Pt2 175(3) . . ?
O4 C4 Pt2 141(3) . . ?
O4 C4 Pt3 138(3) . . ?
Pt2 C4 Pt3 81.3(12) . . ?
O5 C5 Pt3 177(3) . . ?
O6 C6 Pt3 140(3) . . ?
O6 C6 Pt1 137(3) . . ?
Pt3 C6 Pt1 82.1(12) . . ?
O7 C7 Pt4 140.2(18) . . ?
O7 C7 Pt5 139.6(19) . . ?
Pt4 C7 Pt5 80.0(8) . . ?
O8 C8 Pt5 178(3) . . ?
O9 C9 Pt5 143(2) . . ?
O9 C9 Pt6 137(2) . . ?
Pt5 C9 Pt6 79.7(8) . . ?
O10 C10 Pt6 174(3) . . ?
O11 C11 Pt4 140.2(19) . . ?
O11 C11 Pt6 140(2) . . ?
Pt4 C11 Pt6 79.5(7) . . ?
O12 C12 Pt4 177(2) . . ?
O13 C13 Pt9 140.3(19) . . ?
O13 C13 Pt7 139.7(19) . . ?
Pt9 C13 Pt7 79.9(8) . . ?
O14 C14 Pt9 175(2) . . ?
O15 C15 Pt8 142(2) . . ?
O15 C15 Pt9 138(2) . . ?
Pt8 C15 Pt9 80.1(8) . . ?
O16 C16 Pt8 174(3) . . ?
O17 C17 Pt7 143.3(19) . . ?
O17 C17 Pt8 137.8(19) . . ?
Pt7 C17 Pt8 78.7(8) . . ?
O18 C18 Pt7 178(3) . . ?
O19 C19 Pt10 142(3) . . ?
O19 C19 Pt12 134(3) . . ?
Pt10 C19 Pt12 83.5(17) . . ?
O20 C20 Pt12 179(4) . . ?
O21 C21 Pt12 141(3) . . ?
O21 C21 Pt11 138(3) . . ?
Pt12 C21 Pt11 80.7(10) . . ?
O22 C22 Pt11 176(3) . . ?
O23 C23 Pt11 135(3) . . ?
O23 C23 Pt10 136(3) . . ?
Pt11 C23 Pt10 81.6(16) . . ?
O24 C24 Pt10 174(4) . . ?
N5 Ru1 N2 177.0(7) . . ?
N5 Ru1 N6 78.6(6) . . ?
N2 Ru1 N6 101.2(6) . . ?
N5 Ru1 N1 98.5(7) . . ?
N2 Ru1 N1 78.6(7) . . ?
N6 Ru1 N1 86.7(6) . . ?
N5 Ru1 N4 79.1(7) . . ?
N2 Ru1 N4 101.2(7) . . ?
N6 Ru1 N4 157.6(7) . . ?
N1 Ru1 N4 98.3(6) . . ?
N5 Ru1 N3 103.7(8) . . ?
N2 Ru1 N3 79.2(7) . . ?
N6 Ru1 N3 96.7(6) . . ?
N1 Ru1 N3 157.8(8) . . ?
N4 Ru1 N3 86.9(6) . . ?
C101 N1 C105 118.8(19) . . ?
C101 N1 Ru1 128.6(17) . . ?
C105 N1 Ru1 112.6(14) . . ?
C106 N2 C110 124(2) . . ?
C106 N2 Ru1 121.7(17) . . ?
C110 N2 Ru1 114.1(16) . . ?
C115 N3 C111 121.3(19) . . ?
C115 N3 Ru1 124.5(18) . . ?
C111 N3 Ru1 113.7(14) . . ?
C116 N4 C120 119(2) . . ?
C116 N4 Ru1 129.5(18) . . ?
C120 N4 Ru1 111.8(16) . . ?
C125 N5 C121 117(2) . . ?
C125 N5 Ru1 121.6(16) . . ?
C121 N5 Ru1 121.1(17) . . ?
C130 N6 C126 120(2) . . ?
C130 N6 Ru1 126.5(16) . . ?
C126 N6 Ru1 113.2(14) . . ?
N1 C101 C102 121(3) . . ?
N1 C101 H101 119.4 . . ?
C102 C101 H101 119.4 . . ?
C103 C102 C101 122(3) . . ?
C103 C102 H102 118.9 . . ?
C101 C102 H102 118.9 . . ?
C102 C103 C104 119(2) . . ?
C102 C103 H103 120.7 . . ?
C104 C103 H103 120.7 . . ?
C103 C104 C105 119(3) . . ?
C103 C104 H104 120.5 . . ?
C105 C104 H104 120.5 . . ?
N1 C105 C104 120(2) . . ?
N1 C105 C106 118(2) . . ?
C104 C105 C106 122(3) . . ?
N2 C106 C107 120(2) . . ?
N2 C106 C105 109(2) . . ?
C107 C106 C105 131(2) . . ?
C108 C107 C106 118(2) . . ?
C108 C107 H107 121.0 . . ?
C106 C107 H107 121.0 . . ?
C109 C108 C107 121(3) . . ?
C109 C108 H108 119.4 . . ?
C107 C108 H108 119.4 . . ?
C108 C109 C110 124(3) . . ?
C108 C109 H109 118.2 . . ?
C110 C109 H109 118.2 . . ?
C111 C110 N2 118(3) . . ?
C111 C110 C109 129(3) . . ?
N2 C110 C109 112(2) . . ?
C112 C111 C110 128(3) . . ?
C112 C111 N3 117(2) . . ?
C110 C111 N3 114(2) . . ?
C111 C112 C113 123(3) . . ?
C111 C112 H112 118.4 . . ?
C113 C112 H112 118.4 . . ?
C114 C113 C112 118(2) . . ?
C114 C113 H113 121.2 . . ?
C112 C113 H113 121.2 . . ?
C113 C114 C115 122(2) . . ?
C113 C114 H114 119.1 . . ?
C115 C114 H114 119.1 . . ?
N3 C115 C114 119(2) . . ?
N3 C115 H115 120.6 . . ?
C114 C115 H115 120.6 . . ?
N4 C116 C117 126(3) . . ?
N4 C116 H116 117.1 . . ?
C117 C116 H116 117.1 . . ?
C118 C117 C116 116(3) . . ?
C118 C117 H117 121.9 . . ?
C116 C117 H117 121.9 . . ?
C117 C118 C119 124(3) . . ?
C117 C118 H118 118.0 . . ?
C119 C118 H118 118.0 . . ?
C118 C119 C120 116(3) . . ?
C118 C119 H119 122.0 . . ?
C120 C119 H119 122.0 . . ?
N4 C120 C121 119(2) . . ?
N4 C120 C119 119(2) . . ?
C121 C120 C119 122(3) . . ?
C122 C121 N5 122(2) . . ?
C122 C121 C120 128(3) . . ?
N5 C121 C120 109(3) . . ?
C123 C122 C121 117(3) . . ?
C123 C122 H122 121.4 . . ?
C121 C122 H122 121.4 . . ?
C122 C123 C124 127(3) . . ?
C122 C123 H123 116.6 . . ?
C124 C123 H123 116.6 . . ?
C123 C124 C125 113(3) . . ?
C123 C124 H124 123.5 . . ?
C125 C124 H124 123.5 . . ?
N5 C125 C124 123(2) . . ?
N5 C125 C126 109(3) . . ?
C124 C125 C126 127(2) . . ?
N6 C126 C127 121(2) . . ?
N6 C126 C125 117(2) . . ?
C127 C126 C125 121(3) . . ?
C128 C127 C126 118(3) . . ?
C128 C127 H127 120.9 . . ?
C126 C127 H127 120.9 . . ?
C127 C128 C129 121(3) . . ?
C127 C128 H128 119.3 . . ?
C129 C128 H128 119.3 . . ?
C128 C129 C130 116(2) . . ?
C128 C129 H129 122.1 . . ?
C130 C129 H129 122.1 . . ?
N6 C130 C129 123(3) . . ?
N6 C130 H130 118.3 . . ?
C129 C130 H130 118.3 . . ?
C202 C201 H20A 109.5 . . ?
C202 C201 H20B 109.5 . . ?
H20A C201 H20B 109.5 . . ?
C202 C201 H20C 109.5 . . ?
H20A C201 H20C 109.5 . . ?
H20B C201 H20C 109.5 . . ?
O200 C202 C203 119.9(18) . . ?
O200 C202 C201 120.0(19) . . ?
C203 C202 C201 119(2) . . ?
C202 C203 H20D 109.5 . . ?
C202 C203 H20E 109.5 . . ?
H20D C203 H20E 109.5 . . ?
C202 C203 H20F 109.5 . . ?
H20D C203 H20F 109.5 . . ?
H20E C203 H20F 109.5 . . ?
C302 C301 H30A 109.5 . . ?
C302 C301 H30B 109.5 . . ?
H30A C301 H30B 109.5 . . ?
C302 C301 H30C 109.5 . . ?
H30A C301 H30C 109.5 . . ?
H30B C301 H30C 109.5 . . ?
O300 C302 C303 121.8(18) . . ?
O300 C302 C301 119.8(18) . . ?
C303 C302 C301 118(2) . . ?
C302 C303 H30D 109.5 . . ?
C302 C303 H30E 109.5 . . ?
H30D C303 H30E 109.5 . . ?
C302 C303 H30F 109.5 . . ?
H30D C303 H30F 109.5 . . ?
H30E C303 H30F 109.5 . . ?
C402 C401 H40A 109.5 . . ?
C402 C401 H40B 109.5 . . ?
H40A C401 H40B 109.5 . . ?
C402 C401 H40C 109.5 . . ?
H40A C401 H40C 109.5 . . ?
H40B C401 H40C 109.5 . . ?
O400 C402 C401 120(2) . . ?
O400 C402 C403 117(2) . . ?
C401 C402 C403 118(3) . . ?
C402 C403 H40D 109.5 . . ?
C402 C403 H40E 109.5 . . ?
H40D C403 H40E 109.5 . . ?
C402 C403 H40F 109.5 . . ?
H40D C403 H40F 109.5 . . ?
H40E C403 H40F 109.5 . . ?
C502 C501 H50A 109.5 . . ?
C502 C501 H50B 109.5 . . ?
H50A C501 H50B 109.5 . . ?
C502 C501 H50C 109.5 . . ?
H50A C501 H50C 109.5 . . ?
H50B C501 H50C 109.5 . . ?
O500 C502 C503 117(2) . . ?
O500 C502 C501 119(3) . . ?
C503 C502 C501 117(3) . . ?
C502 C503 H50D 109.5 . . ?
C502 C503 H50E 109.5 . . ?
H50D C503 H50E 109.5 . . ?
C502 C503 H50F 109.5 . . ?
H50D C503 H50F 109.5 . . ?
H50E C503 H50F 109.5 . . ?

loop_
_geom_bond_atom_site_label_1
_geom_bond_atom_site_label_2
_geom_bond_distance
_geom_bond_site_symmetry_2
_geom_bond_publ_flag
Pt1 C1 1.81(4) . ?
Pt1 C2 2.03(4) . ?
Pt1 C6 2.06(3) . ?
Pt1 Pt2 2.6629(13) . ?
Pt1 Pt3 2.6677(13) . ?
Pt1 Pt5 3.0496(12) . ?
Pt2 C3 1.84(4) . ?
Pt2 C4 2.02(3) . ?
Pt2 C2 2.08(4) . ?
Pt2 Pt3 2.6707(13) . ?
Pt2 Pt4 3.0617(13) . ?
Pt3 C5 1.79(4) . ?
Pt3 C6 2.00(3) . ?
Pt3 C4 2.08(3) . ?
Pt3 Pt6 3.0624(13) . ?
Pt4 C12 1.87(2) . ?
Pt4 C7 2.05(2) . ?
Pt4 C11 2.08(2) . ?
Pt4 Pt6 2.6621(10) . ?
Pt4 Pt5 2.6623(10) . ?
Pt4 Pt7 3.0241(12) . ?
Pt5 C8 1.91(3) . ?
Pt5 C9 2.05(2) . ?
Pt5 C7 2.09(2) . ?
Pt5 Pt6 2.6644(10) . ?
Pt5 Pt9 3.0207(12) . ?
Pt6 C10 1.87(3) . ?
Pt6 C11 2.09(2) . ?
Pt6 C9 2.10(2) . ?
Pt6 Pt8 3.0308(12) . ?
Pt7 C18 1.89(2) . ?
Pt7 C17 2.07(2) . ?
Pt7 C13 2.07(2) . ?
Pt7 Pt9 2.6617(10) . ?
Pt7 Pt8 2.6649(11) . ?
Pt7 Pt10 3.0472(13) . ?
Pt8 C16 1.85(3) . ?
Pt8 C15 2.04(2) . ?
Pt8 C17 2.13(2) . ?
Pt8 Pt9 2.6623(11) . ?
Pt8 Pt11 3.0636(13) . ?
Pt9 C14 1.86(2) . ?
Pt9 C13 2.07(2) . ?
Pt9 C15 2.09(2) . ?
Pt9 Pt12 3.0504(14) . ?
Pt10 C24 1.85(5) . ?
Pt10 C19 1.97(4) . ?
Pt10 C23 2.05(4) . ?
Pt10 Pt11 2.6616(14) . ?
Pt10 Pt12 2.6636(15) . ?
Pt11 C22 1.81(3) . ?
Pt11 C23 2.03(4) . ?
Pt11 C21 2.07(3) . ?
Pt11 Pt12 2.6731(14) . ?
Pt12 C20 1.80(4) . ?
Pt12 C19 2.03(4) . ?
Pt12 C21 2.06(3) . ?
C1 O1 1.17(4) . ?
C2 O2 1.17(4) . ?
C3 O3 1.15(4) . ?
C4 O4 1.15(3) . ?
C5 O5 1.20(4) . ?
C6 O6 1.18(3) . ?
C7 O7 1.14(3) . ?
C8 O8 1.10(3) . ?
C9 O9 1.14(2) . ?
C10 O10 1.14(3) . ?
C11 O11 1.12(2) . ?
C12 O12 1.15(2) . ?
C13 O13 1.15(3) . ?
C14 O14 1.16(2) . ?
C15 O15 1.15(2) . ?
C16 O16 1.13(3) . ?
C17 O17 1.11(2) . ?
C18 O18 1.13(3) . ?
C19 O19 1.18(4) . ?
C20 O20 1.19(4) . ?
C21 O21 1.15(3) . ?
C22 O22 1.18(3) . ?
C23 O23 1.21(4) . ?
C24 O24 1.13(4) . ?
Ru1 N5 1.940(15) . ?
Ru1 N2 1.99(2) . ?
Ru1 N6 2.054(14) . ?
Ru1 N1 2.068(15) . ?
Ru1 N4 2.068(16) . ?
Ru1 N3 2.086(15) . ?
N1 C101 1.33(3) . ?
N1 C105 1.34(3) . ?
N2 C106 1.33(3) . ?
N2 C110 1.41(3) . ?
N3 C115 1.34(3) . ?
N3 C111 1.38(3) . ?
N4 C116 1.33(3) . ?
N4 C120 1.36(3) . ?
N5 C125 1.35(3) . ?
N5 C121 1.37(3) . ?
N6 C130 1.32(3) . ?
N6 C126 1.33(3) . ?
C101 C102 1.41(3) . ?
C101 H101 0.9300 . ?
C102 C103 1.27(3) . ?
C102 H102 0.9300 . ?
C103 C104 1.40(3) . ?
C103 H103 0.9300 . ?
C104 C105 1.42(3) . ?
C104 H104 0.9300 . ?
C105 C106 1.50(3) . ?
C106 C107 1.39(4) . ?
C107 C108 1.35(3) . ?
C107 H107 0.9300 . ?
C108 C109 1.34(3) . ?
C108 H108 0.9300 . ?
C109 C110 1.41(4) . ?
C109 H109 0.9300 . ?
C110 C111 1.36(3) . ?
C111 C112 1.36(3) . ?
C112 C113 1.38(3) . ?
C112 H112 0.9300 . ?
C113 C114 1.31(3) . ?
C113 H113 0.9300 . ?
C114 C115 1.40(3) . ?
C114 H114 0.9300 . ?
C115 H115 0.9300 . ?
C116 C117 1.36(3) . ?
C116 H116 0.9300 . ?
C117 C118 1.33(3) . ?
C117 H117 0.9300 . ?
C118 C119 1.39(3) . ?
C118 H118 0.9300 . ?
C119 C120 1.45(3) . ?
C119 H119 0.9300 . ?
C120 C121 1.45(4) . ?
C121 C122 1.33(4) . ?
C122 C123 1.32(3) . ?
C122 H122 0.9300 . ?
C123 C124 1.35(3) . ?
C123 H123 0.9300 . ?
C124 C125 1.39(4) . ?
C124 H124 0.9300 . ?
C125 C126 1.48(4) . ?
C126 C127 1.39(3) . ?
C127 C128 1.38(3) . ?
C127 H127 0.9300 . ?
C128 C129 1.38(3) . ?
C128 H128 0.9300 . ?
C129 C130 1.40(3) . ?
C129 H129 0.9300 . ?
C130 H130 0.9300 . ?
C201 H20A 0.9600 . ?
C201 H20B 0.9600 . ?
C201 H20C 0.9600 . ?
C203 H20D 0.9600 . ?
C203 H20E 0.9600 . ?
C203 H20F 0.9600 . ?
O300 C302 1.206(8) . ?
C301 H30A 0.9600 . ?
C301 H30B 0.9600 . ?
C301 H30C 0.9600 . ?
C303 H30D 0.9600 . ?
C303 H30E 0.9600 . ?
C303 H30F 0.9600 . ?
C401 H40A 0.9600 . ?
C401 H40B 0.9600 . ?
C401 H40C 0.9600 . ?
C403 H40D 0.9600 . ?
C403 H40E 0.9600 . ?
C403 H40F 0.9600 . ?
C501 H50A 0.9600 . ?
C501 H50B 0.9600 . ?
C501 H50C 0.9600 . ?
C503 H50D 0.9600 . ?
C503 H50E 0.9600 . ?
C503 H50F 0.9600 . ?

loop_
_geom_torsion_atom_site_label_1
_geom_torsion_atom_site_label_2
_geom_torsion_atom_site_label_3
_geom_torsion_atom_site_label_4
_geom_torsion
_geom_torsion_site_symmetry_1
_geom_torsion_site_symmetry_2
_geom_torsion_site_symmetry_3
_geom_torsion_site_symmetry_4
_geom_torsion_publ_flag
C1 Pt1 Pt2 C3 -13(3) . . . . ?
C2 Pt1 Pt2 C3 2(2) . . . . ?
C6 Pt1 Pt2 C3 -164(2) . . . . ?
Pt3 Pt1 Pt2 C3 -169(2) . . . . ?
Pt5 Pt1 Pt2 C3 100(2) . . . . ?
C1 Pt1 Pt2 C4 146(3) . . . . ?
C2 Pt1 Pt2 C4 160.5(17) . . . . ?
C6 Pt1 Pt2 C4 -5.6(14) . . . . ?
Pt3 Pt1 Pt2 C4 -10.5(11) . . . . ?
Pt5 Pt1 Pt2 C4 -101.5(11) . . . . ?
C1 Pt1 Pt2 C2 -15(3) . . . . ?
C6 Pt1 Pt2 C2 -166.1(17) . . . . ?
Pt3 Pt1 Pt2 C2 -171.0(13) . . . . ?
Pt5 Pt1 Pt2 C2 98.0(13) . . . . ?
C1 Pt1 Pt2 Pt3 156(3) . . . . ?
C2 Pt1 Pt2 Pt3 171.0(13) . . . . ?
C6 Pt1 Pt2 Pt3 4.9(10) . . . . ?
Pt5 Pt1 Pt2 Pt3 -91.00(4) . . . . ?
C1 Pt1 Pt2 Pt4 -119(3) . . . . ?
C2 Pt1 Pt2 Pt4 -104.4(13) . . . . ?
C6 Pt1 Pt2 Pt4 89.5(10) . . . . ?
Pt3 Pt1 Pt2 Pt4 84.59(4) . . . . ?
Pt5 Pt1 Pt2 Pt4 -6.40(3) . . . . ?
C1 Pt1 Pt3 C5 1(3) . . . . ?
C2 Pt1 Pt3 C5 154(3) . . . . ?
C6 Pt1 Pt3 C5 -12(3) . . . . ?
Pt2 Pt1 Pt3 C5 161(2) . . . . ?
Pt5 Pt1 Pt3 C5 -111(2) . . . . ?
C1 Pt1 Pt3 C6 14(2) . . . . ?
C2 Pt1 Pt3 C6 166.3(17) . . . . ?
Pt2 Pt1 Pt3 C6 173.7(13) . . . . ?
Pt5 Pt1 Pt3 C6 -98.8(13) . . . . ?
C1 Pt1 Pt3 C4 -150(2) . . . . ?
C2 Pt1 Pt3 C4 2.7(15) . . . . ?
C6 Pt1 Pt3 C4 -163.6(17) . . . . ?
Pt2 Pt1 Pt3 C4 10.1(10) . . . . ?
Pt5 Pt1 Pt3 C4 97.6(10) . . . . ?
C1 Pt1 Pt3 Pt2 -160(2) . . . . ?
C2 Pt1 Pt3 Pt2 -7.4(11) . . . . ?
C6 Pt1 Pt3 Pt2 -173.7(13) . . . . ?
Pt5 Pt1 Pt3 Pt2 87.53(4) . . . . ?
C1 Pt1 Pt3 Pt6 106(2) . . . . ?
C2 Pt1 Pt3 Pt6 -101.2(11) . . . . ?
C6 Pt1 Pt3 Pt6 92.5(13) . . . . ?
Pt2 Pt1 Pt3 Pt6 -93.80(4) . . . . ?
Pt5 Pt1 Pt3 Pt6 -6.26(3) . . . . ?
C3 Pt2 Pt3 C5 2(3) . . . . ?
C4 Pt2 Pt3 C5 3(2) . . . . ?
C2 Pt2 Pt3 C5 -157(2) . . . . ?
Pt1 Pt2 Pt3 C5 -164(2) . . . . ?
Pt4 Pt2 Pt3 C5 102(2) . . . . ?
C3 Pt2 Pt3 C6 161(3) . . . . ?
C4 Pt2 Pt3 C6 162.0(17) . . . . ?
C2 Pt2 Pt3 C6 2.1(15) . . . . ?
Pt1 Pt2 Pt3 C6 -5.1(10) . . . . ?
Pt4 Pt2 Pt3 C6 -99.4(10) . . . . ?
C3 Pt2 Pt3 C4 -1(3) . . . . ?
C2 Pt2 Pt3 C4 -159.9(17) . . . . ?
Pt1 Pt2 Pt3 C4 -167.1(13) . . . . ?
Pt4 Pt2 Pt3 C4 98.6(13) . . . . ?
C3 Pt2 Pt3 Pt1 166(3) . . . . ?
C4 Pt2 Pt3 Pt1 167.1(13) . . . . ?
C2 Pt2 Pt3 Pt1 7.1(11) . . . . ?
Pt4 Pt2 Pt3 Pt1 -94.31(4) . . . . ?
C3 Pt2 Pt3 Pt6 -106(3) . . . . ?
C4 Pt2 Pt3 Pt6 -105.0(13) . . . . ?
C2 Pt2 Pt3 Pt6 95.1(11) . . . . ?
Pt1 Pt2 Pt3 Pt6 87.93(4) . . . . ?
Pt4 Pt2 Pt3 Pt6 -6.38(3) . . . . ?
C3 Pt2 Pt4 C12 11.5(13) . . . . ?
C4 Pt2 Pt4 C12 -91.8(12) . . . . ?
C2 Pt2 Pt4 C12 110.5(12) . . . . ?
Pt1 Pt2 Pt4 C12 158.8(7) . . . . ?
Pt3 Pt2 Pt4 C12 -141.4(7) . . . . ?
C3 Pt2 Pt4 C7 -89.5(13) . . . . ?
C4 Pt2 Pt4 C7 167.3(11) . . . . ?
C2 Pt2 Pt4 C7 9.6(11) . . . . ?
Pt1 Pt2 Pt4 C7 57.9(6) . . . . ?
Pt3 Pt2 Pt4 C7 117.7(6) . . . . ?
C3 Pt2 Pt4 C11 109.6(13) . . . . ?
C4 Pt2 Pt4 C11 6.4(11) . . . . ?
C2 Pt2 Pt4 C11 -151.3(12) . . . . ?
Pt1 Pt2 Pt4 C11 -103.0(6) . . . . ?
Pt3 Pt2 Pt4 C11 -43.2(6) . . . . ?
C3 Pt2 Pt4 Pt6 160.2(12) . . . . ?
C4 Pt2 Pt4 Pt6 56.9(9) . . . . ?
C2 Pt2 Pt4 Pt6 -100.7(10) . . . . ?
Pt1 Pt2 Pt4 Pt6 -52.45(4) . . . . ?
Pt3 Pt2 Pt4 Pt6 7.34(3) . . . . ?
C3 Pt2 Pt4 Pt5 -140.0(12) . . . . ?
C4 Pt2 Pt4 Pt5 116.7(9) . . . . ?
C2 Pt2 Pt4 Pt5 -40.9(10) . . . . ?
Pt1 Pt2 Pt4 Pt5 7.34(4) . . . . ?
Pt3 Pt2 Pt4 Pt5 67.14(3) . . . . ?
C3 Pt2 Pt4 Pt7 -61.0(12) . . . . ?
C4 Pt2 Pt4 Pt7 -164.2(10) . . . . ?
C2 Pt2 Pt4 Pt7 38.1(11) . . . . ?
Pt1 Pt2 Pt4 Pt7 86.4(3) . . . . ?
Pt3 Pt2 Pt4 Pt7 146.2(3) . . . . ?
C12 Pt4 Pt5 C8 3(2) . . . . ?
C7 Pt4 Pt5 C8 -4(2) . . . . ?
C11 Pt4 Pt5 C8 174(2) . . . . ?
Pt6 Pt4 Pt5 C8 176.0(19) . . . . ?
Pt7 Pt4 Pt5 C8 -93.5(19) . . . . ?
Pt2 Pt4 Pt5 C8 80.6(19) . . . . ?
C12 Pt4 Pt5 C9 -170.6(18) . . . . ?
C7 Pt4 Pt5 C9 -178.0(13) . . . . ?
C11 Pt4 Pt5 C9 0.6(11) . . . . ?
Pt6 Pt4 Pt5 C9 2.2(8) . . . . ?
Pt7 Pt4 Pt5 C9 92.7(8) . . . . ?
Pt2 Pt4 Pt5 C9 -93.2(8) . . . . ?
C12 Pt4 Pt5 C7 7.4(18) . . . . ?
C11 Pt4 Pt5 C7 178.6(12) . . . . ?
Pt6 Pt4 Pt5 C7 -179.9(10) . . . . ?
Pt7 Pt4 Pt5 C7 -89.3(10) . . . . ?
Pt2 Pt4 Pt5 C7 84.8(10) . . . . ?
C12 Pt4 Pt5 Pt6 -172.7(16) . . . . ?
C7 Pt4 Pt5 Pt6 179.9(10) . . . . ?
C11 Pt4 Pt5 Pt6 -1.5(7) . . . . ?
Pt7 Pt4 Pt5 Pt6 90.55(3) . . . . ?
Pt2 Pt4 Pt5 Pt6 -95.35(4) . . . . ?
C12 Pt4 Pt5 Pt9 100.1(16) . . . . ?
C7 Pt4 Pt5 Pt9 92.8(10) . . . . ?
C11 Pt4 Pt5 Pt9 -88.6(7) . . . . ?
Pt6 Pt4 Pt5 Pt9 -87.10(3) . . . . ?
Pt7 Pt4 Pt5 Pt9 3.45(3) . . . . ?
Pt2 Pt4 Pt5 Pt9 177.55(3) . . . . ?
C12 Pt4 Pt5 Pt1 -83.8(16) . . . . ?
C7 Pt4 Pt5 Pt1 -91.2(10) . . . . ?
C11 Pt4 Pt5 Pt1 87.4(7) . . . . ?
Pt6 Pt4 Pt5 Pt1 88.95(4) . . . . ?
Pt7 Pt4 Pt5 Pt1 179.50(3) . . . . ?
Pt2 Pt4 Pt5 Pt1 -6.41(3) . . . . ?
C1 Pt1 Pt5 C8 11.9(14) . . . . ?
C2 Pt1 Pt5 C8 -91.0(13) . . . . ?
C6 Pt1 Pt5 C8 111.2(12) . . . . ?
Pt2 Pt1 Pt5 C8 -141.0(9) . . . . ?
Pt3 Pt1 Pt5 C8 158.9(9) . . . . ?
C1 Pt1 Pt5 C9 -89.0(13) . . . . ?
C2 Pt1 Pt5 C9 168.1(12) . . . . ?
C6 Pt1 Pt5 C9 10.4(11) . . . . ?
Pt2 Pt1 Pt5 C9 118.2(7) . . . . ?
Pt3 Pt1 Pt5 C9 58.0(7) . . . . ?
C1 Pt1 Pt5 C7 110.7(13) . . . . ?
C2 Pt1 Pt5 C7 7.8(11) . . . . ?
C6 Pt1 Pt5 C7 -150.0(11) . . . . ?
Pt2 Pt1 Pt5 C7 -42.1(6) . . . . ?
Pt3 Pt1 Pt5 C7 -102.3(6) . . . . ?
C1 Pt1 Pt5 Pt4 160.2(12) . . . . ?
C2 Pt1 Pt5 Pt4 57.3(10) . . . . ?
C6 Pt1 Pt5 Pt4 -100.4(9) . . . . ?
Pt2 Pt1 Pt5 Pt4 7.37(4) . . . . ?
Pt3 Pt1 Pt5 Pt4 -52.75(4) . . . . ?
C1 Pt1 Pt5 Pt6 -139.8(12) . . . . ?
C2 Pt1 Pt5 Pt6 117.3(10) . . . . ?
C6 Pt1 Pt5 Pt6 -40.5(9) . . . . ?
Pt2 Pt1 Pt5 Pt6 67.32(4) . . . . ?
Pt3 Pt1 Pt5 Pt6 7.20(3) . . . . ?
C1 Pt1 Pt5 Pt9 -100.7(13) . . . . ?
C2 Pt1 Pt5 Pt9 156.3(11) . . . . ?
C6 Pt1 Pt5 Pt9 -1.4(10) . . . . ?
Pt2 Pt1 Pt5 Pt9 106.4(5) . . . . ?
Pt3 Pt1 Pt5 Pt9 46.3(5) . . . . ?
C12 Pt4 Pt6 C10 4(3) . . . . ?
C7 Pt4 Pt6 C10 -170(2) . . . . ?
C11 Pt4 Pt6 C10 9(2) . . . . ?
Pt5 Pt4 Pt6 C10 -169(2) . . . . ?
Pt7 Pt4 Pt6 C10 100(2) . . . . ?
Pt2 Pt4 Pt6 C10 -84(2) . . . . ?
C12 Pt4 Pt6 C11 -5.0(17) . . . . ?
C7 Pt4 Pt6 C11 -178.2(12) . . . . ?
Pt5 Pt4 Pt6 C11 -178.1(9) . . . . ?
Pt7 Pt4 Pt6 C11 91.0(9) . . . . ?
Pt2 Pt4 Pt6 C11 -93.0(9) . . . . ?
C12 Pt4 Pt6 C9 171.1(17) . . . . ?
C7 Pt4 Pt6 C9 -2.2(11) . . . . ?
C11 Pt4 Pt6 C9 176.0(12) . . . . ?
Pt5 Pt4 Pt6 C9 -2.1(8) . . . . ?
Pt7 Pt4 Pt6 C9 -93.0(8) . . . . ?
Pt2 Pt4 Pt6 C9 83.0(8) . . . . ?
C12 Pt4 Pt6 Pt5 173.2(15) . . . . ?
C7 Pt4 Pt6 Pt5 -0.1(8) . . . . ?
C11 Pt4 Pt6 Pt5 178.1(9) . . . . ?
Pt7 Pt4 Pt6 Pt5 -90.90(3) . . . . ?
Pt2 Pt4 Pt6 Pt5 85.14(3) . . . . ?
C12 Pt4 Pt6 Pt8 -92.6(15) . . . . ?
C7 Pt4 Pt6 Pt8 94.2(8) . . . . ?
C11 Pt4 Pt6 Pt8 -87.6(9) . . . . ?
Pt5 Pt4 Pt6 Pt8 94.27(3) . . . . ?
Pt7 Pt4 Pt6 Pt8 3.37(3) . . . . ?
Pt2 Pt4 Pt6 Pt8 179.42(3) . . . . ?
C12 Pt4 Pt6 Pt3 81.6(15) . . . . ?
C7 Pt4 Pt6 Pt3 -91.6(8) . . . . ?
C11 Pt4 Pt6 Pt3 86.6(9) . . . . ?
Pt5 Pt4 Pt6 Pt3 -91.54(3) . . . . ?
Pt7 Pt4 Pt6 Pt3 177.56(3) . . . . ?
Pt2 Pt4 Pt6 Pt3 -6.40(3) . . . . ?
C8 Pt5 Pt6 C10 -5(3) . . . . ?
C9 Pt5 Pt6 C10 -7(2) . . . . ?
C7 Pt5 Pt6 C10 170.9(19) . . . . ?
Pt4 Pt5 Pt6 C10 170.8(18) . . . . ?
Pt9 Pt5 Pt6 C10 -99.0(18) . . . . ?
Pt1 Pt5 Pt6 C10 78.5(18) . . . . ?
C8 Pt5 Pt6 C11 -174(2) . . . . ?
C9 Pt5 Pt6 C11 -175.9(12) . . . . ?
C7 Pt5 Pt6 C11 1.6(11) . . . . ?
Pt4 Pt5 Pt6 C11 1.5(7) . . . . ?
Pt9 Pt5 Pt6 C11 91.7(7) . . . . ?
Pt1 Pt5 Pt6 C11 -90.8(7) . . . . ?
C8 Pt5 Pt6 C9 2(2) . . . . ?
C7 Pt5 Pt6 C9 177.5(12) . . . . ?
Pt4 Pt5 Pt6 C9 177.4(10) . . . . ?
Pt9 Pt5 Pt6 C9 -92.5(10) . . . . ?
Pt1 Pt5 Pt6 C9 85.0(10) . . . . ?
C8 Pt5 Pt6 Pt4 -176(2) . . . . ?
C9 Pt5 Pt6 Pt4 -177.4(10) . . . . ?
C7 Pt5 Pt6 Pt4 0.1(8) . . . . ?
Pt9 Pt5 Pt6 Pt4 90.16(3) . . . . ?
Pt1 Pt5 Pt6 Pt4 -92.36(3) . . . . ?
C8 Pt5 Pt6 Pt8 98(2) . . . . ?
C9 Pt5 Pt6 Pt8 95.8(10) . . . . ?
C7 Pt5 Pt6 Pt8 -86.7(8) . . . . ?
Pt4 Pt5 Pt6 Pt8 -86.81(3) . . . . ?
Pt9 Pt5 Pt6 Pt8 3.35(3) . . . . ?
Pt1 Pt5 Pt6 Pt8 -179.17(3) . . . . ?
C8 Pt5 Pt6 Pt3 -89(2) . . . . ?
C9 Pt5 Pt6 Pt3 -91.3(10) . . . . ?
C7 Pt5 Pt6 Pt3 86.2(8) . . . . ?
Pt4 Pt5 Pt6 Pt3 86.09(3) . . . . ?
Pt9 Pt5 Pt6 Pt3 176.25(3) . . . . ?
Pt1 Pt5 Pt6 Pt3 -6.27(3) . . . . ?
C5 Pt3 Pt6 C10 12.0(14) . . . . ?
C6 Pt3 Pt6 C10 -90.5(13) . . . . ?
C4 Pt3 Pt6 C10 111.9(13) . . . . ?
Pt1 Pt3 Pt6 C10 -140.3(9) . . . . ?
Pt2 Pt3 Pt6 C10 159.9(9) . . . . ?
C5 Pt3 Pt6 C11 -90.3(13) . . . . ?
C6 Pt3 Pt6 C11 167.2(11) . . . . ?
C4 Pt3 Pt6 C11 9.5(11) . . . . ?
Pt1 Pt3 Pt6 C11 117.3(7) . . . . ?
Pt2 Pt3 Pt6 C11 57.5(7) . . . . ?
C5 Pt3 Pt6 C9 110.2(13) . . . . ?
C6 Pt3 Pt6 C9 7.7(11) . . . . ?
C4 Pt3 Pt6 C9 -150.0(12) . . . . ?
Pt1 Pt3 Pt6 C9 -42.2(6) . . . . ?
Pt2 Pt3 Pt6 C9 -101.9(6) . . . . ?
C5 Pt3 Pt6 Pt4 -140.5(11) . . . . ?
C6 Pt3 Pt6 Pt4 117.0(9) . . . . ?
C4 Pt3 Pt6 Pt4 -40.7(9) . . . . ?
Pt1 Pt3 Pt6 Pt4 67.12(4) . . . . ?
Pt2 Pt3 Pt6 Pt4 7.34(3) . . . . ?
C5 Pt3 Pt6 Pt5 159.5(11) . . . . ?
C6 Pt3 Pt6 Pt5 57.0(9) . . . . ?
C4 Pt3 Pt6 Pt5 -100.6(9) . . . . ?
Pt1 Pt3 Pt6 Pt5 7.17(3) . . . . ?
Pt2 Pt3 Pt6 Pt5 -52.61(4) . . . . ?
C5 Pt3 Pt6 Pt8 -90.2(11) . . . . ?
C6 Pt3 Pt6 Pt8 167.3(10) . . . . ?
C4 Pt3 Pt6 Pt8 9.7(10) . . . . ?
Pt1 Pt3 Pt6 Pt8 117.5(3) . . . . ?
Pt2 Pt3 Pt6 Pt8 57.7(3) . . . . ?
C12 Pt4 Pt7 C18 -6.9(11) . . . . ?
C7 Pt4 Pt7 C18 93.6(11) . . . . ?
C11 Pt4 Pt7 C18 -105.4(10) . . . . ?
Pt6 Pt4 Pt7 C18 -155.8(9) . . . . ?
Pt5 Pt4 Pt7 C18 144.1(9) . . . . ?
Pt2 Pt4 Pt7 C18 65.2(9) . . . . ?
C12 Pt4 Pt7 C17 93.6(9) . . . . ?
C7 Pt4 Pt7 C17 -165.9(9) . . . . ?
C11 Pt4 Pt7 C17 -4.9(8) . . . . ?
Pt6 Pt4 Pt7 C17 -55.4(6) . . . . ?
Pt5 Pt4 Pt7 C17 -115.4(6) . . . . ?
Pt2 Pt4 Pt7 C17 165.7(7) . . . . ?
C12 Pt4 Pt7 C13 -105.0(10) . . . . ?
C7 Pt4 Pt7 C13 -4.5(8) . . . . ?
C11 Pt4 Pt7 C13 156.5(9) . . . . ?
Pt6 Pt4 Pt7 C13 106.1(6) . . . . ?
Pt5 Pt4 Pt7 C13 46.0(6) . . . . ?
Pt2 Pt4 Pt7 C13 -32.9(7) . . . . ?
C12 Pt4 Pt7 Pt9 -154.9(7) . . . . ?
C7 Pt4 Pt7 Pt9 -54.4(6) . . . . ?
C11 Pt4 Pt7 Pt9 106.6(6) . . . . ?
Pt6 Pt4 Pt7 Pt9 56.15(3) . . . . ?
Pt5 Pt4 Pt7 Pt9 -3.92(3) . . . . ?
Pt2 Pt4 Pt7 Pt9 -82.8(3) . . . . ?
C12 Pt4 Pt7 Pt8 145.1(7) . . . . ?
C7 Pt4 Pt7 Pt8 -114.4(6) . . . . ?
C11 Pt4 Pt7 Pt8 46.6(6) . . . . ?
Pt6 Pt4 Pt7 Pt8 -3.84(3) . . . . ?
Pt5 Pt4 Pt7 Pt8 -63.91(3) . . . . ?
Pt2 Pt4 Pt7 Pt8 -142.7(3) . . . . ?
C12 Pt4 Pt7 Pt10 137.4(11) . . . . ?
C7 Pt4 Pt7 Pt10 -122.1(10) . . . . ?
C11 Pt4 Pt7 Pt10 38.9(10) . . . . ?
Pt6 Pt4 Pt7 Pt10 -11.5(8) . . . . ?
Pt5 Pt4 Pt7 Pt10 -71.6(8) . . . . ?
Pt2 Pt4 Pt7 Pt10 -150.5(7) . . . . ?
C18 Pt7 Pt8 C16 1(3) . . . . ?
C17 Pt7 Pt8 C16 0(2) . . . . ?
C13 Pt7 Pt8 C16 175.3(19) . . . . ?
Pt9 Pt7 Pt8 C16 178.6(18) . . . . ?
Pt4 Pt7 Pt8 C16 -92.5(18) . . . . ?
Pt10 Pt7 Pt8 C16 87.1(18) . . . . ?
C18 Pt7 Pt8 C15 -175(2) . . . . ?
C17 Pt7 Pt8 C15 -175.5(12) . . . . ?
C13 Pt7 Pt8 C15 -0.6(10) . . . . ?
Pt9 Pt7 Pt8 C15 2.8(8) . . . . ?
Pt4 Pt7 Pt8 C15 91.6(8) . . . . ?
Pt10 Pt7 Pt8 C15 -88.7(8) . . . . ?
C18 Pt7 Pt8 C17 1(2) . . . . ?
C13 Pt7 Pt8 C17 175.0(12) . . . . ?
Pt9 Pt7 Pt8 C17 178.3(10) . . . . ?
Pt4 Pt7 Pt8 C17 -92.9(10) . . . . ?
Pt10 Pt7 Pt8 C17 86.8(10) . . . . ?
C18 Pt7 Pt8 Pt9 -178(2) . . . . ?
C17 Pt7 Pt8 Pt9 -178.3(10) . . . . ?
C13 Pt7 Pt8 Pt9 -3.3(7) . . . . ?
Pt4 Pt7 Pt8 Pt9 88.86(3) . . . . ?
Pt10 Pt7 Pt8 Pt9 -91.49(4) . . . . ?
C18 Pt7 Pt8 Pt6 97(2) . . . . ?
C17 Pt7 Pt8 Pt6 96.2(10) . . . . ?
C13 Pt7 Pt8 Pt6 -88.8(7) . . . . ?
Pt9 Pt7 Pt8 Pt6 -85.49(3) . . . . ?
Pt4 Pt7 Pt8 Pt6 3.37(3) . . . . ?
Pt10 Pt7 Pt8 Pt6 -176.98(3) . . . . ?
C18 Pt7 Pt8 Pt11 -92(2) . . . . ?
C17 Pt7 Pt8 Pt11 -92.9(10) . . . . ?
C13 Pt7 Pt8 Pt11 82.1(7) . . . . ?
Pt9 Pt7 Pt8 Pt11 85.39(3) . . . . ?
Pt4 Pt7 Pt8 Pt11 174.25(3) . . . . ?
Pt10 Pt7 Pt8 Pt11 -6.11(3) . . . . ?
C10 Pt6 Pt8 C16 -8.1(12) . . . . ?
C11 Pt6 Pt8 C16 93.8(11) . . . . ?
C9 Pt6 Pt8 C16 -106.8(11) . . . . ?
Pt4 Pt6 Pt8 C16 143.9(9) . . . . ?
Pt5 Pt6 Pt8 C16 -156.2(9) . . . . ?
Pt3 Pt6 Pt8 C16 93.7(9) . . . . ?
C10 Pt6 Pt8 C15 93.5(11) . . . . ?
C11 Pt6 Pt8 C15 -164.6(10) . . . . ?
C9 Pt6 Pt8 C15 -5.2(9) . . . . ?
Pt4 Pt6 Pt8 C15 -114.5(7) . . . . ?
Pt5 Pt6 Pt8 C15 -54.7(7) . . . . ?
Pt3 Pt6 Pt8 C15 -164.7(7) . . . . ?
C10 Pt6 Pt8 C17 -106.2(11) . . . . ?
C11 Pt6 Pt8 C17 -4.3(9) . . . . ?
C9 Pt6 Pt8 C17 155.1(9) . . . . ?
Pt4 Pt6 Pt8 C17 45.8(6) . . . . ?
Pt5 Pt6 Pt8 C17 105.6(6) . . . . ?
Pt3 Pt6 Pt8 C17 -4.4(7) . . . . ?
C10 Pt6 Pt8 Pt9 144.4(9) . . . . ?
C11 Pt6 Pt8 Pt9 -113.7(6) . . . . ?
C9 Pt6 Pt8 Pt9 45.6(6) . . . . ?
Pt4 Pt6 Pt8 Pt9 -63.65(3) . . . . ?
Pt5 Pt6 Pt8 Pt9 -3.81(3) . . . . ?
Pt3 Pt6 Pt8 Pt9 -113.9(3) . . . . ?
C10 Pt6 Pt8 Pt7 -155.8(9) . . . . ?
C11 Pt6 Pt8 Pt7 -53.9(6) . . . . ?
C9 Pt6 Pt8 Pt7 105.4(6) . . . . ?
Pt4 Pt6 Pt8 Pt7 -3.83(3) . . . . ?
Pt5 Pt6 Pt8 Pt7 56.02(3) . . . . ?
Pt3 Pt6 Pt8 Pt7 -54.0(3) . . . . ?
C10 Pt6 Pt8 Pt11 101.9(9) . . . . ?
C11 Pt6 Pt8 Pt11 -156.2(7) . . . . ?
C9 Pt6 Pt8 Pt11 3.1(7) . . . . ?
Pt4 Pt6 Pt8 Pt11 -106.1(2) . . . . ?
Pt5 Pt6 Pt8 Pt11 -46.3(2) . . . . ?
Pt3 Pt6 Pt8 Pt11 -156.4(2) . . . . ?
C18 Pt7 Pt9 C14 7(3) . . . . ?
C17 Pt7 Pt9 C14 -170(2) . . . . ?
C13 Pt7 Pt9 C14 5(2) . . . . ?
Pt8 Pt7 Pt9 C14 -171.1(18) . . . . ?
Pt4 Pt7 Pt9 C14 99.3(18) . . . . ?
Pt10 Pt7 Pt9 C14 -83.1(18) . . . . ?
C18 Pt7 Pt9 C13 2(2) . . . . ?
C17 Pt7 Pt9 C13 -174.5(12) . . . . ?
Pt8 Pt7 Pt9 C13 -175.9(9) . . . . ?
Pt4 Pt7 Pt9 C13 94.5(9) . . . . ?
Pt10 Pt7 Pt9 C13 -88.0(9) . . . . ?
C18 Pt7 Pt9 C15 175(2) . . . . ?
C17 Pt7 Pt9 C15 -1.2(11) . . . . ?
C13 Pt7 Pt9 C15 173.3(11) . . . . ?
Pt8 Pt7 Pt9 C15 -2.7(7) . . . . ?
Pt4 Pt7 Pt9 C15 -92.3(7) . . . . ?
Pt10 Pt7 Pt9 C15 85.3(7) . . . . ?
C18 Pt7 Pt9 Pt8 177.8(18) . . . . ?
C17 Pt7 Pt9 Pt8 1.4(8) . . . . ?
C13 Pt7 Pt9 Pt8 175.9(9) . . . . ?
Pt4 Pt7 Pt9 Pt8 -89.60(3) . . . . ?
Pt10 Pt7 Pt9 Pt8 87.97(4) . . . . ?
C18 Pt7 Pt9 Pt5 -89.1(18) . . . . ?
C17 Pt7 Pt9 Pt5 94.5(8) . . . . ?
C13 Pt7 Pt9 Pt5 -91.0(9) . . . . ?
Pt8 Pt7 Pt9 Pt5 93.05(3) . . . . ?
Pt4 Pt7 Pt9 Pt5 3.45(3) . . . . ?
Pt10 Pt7 Pt9 Pt5 -178.98(3) . . . . ?
C18 Pt7 Pt9 Pt12 83.5(18) . . . . ?
C17 Pt7 Pt9 Pt12 -92.9(8) . . . . ?
C13 Pt7 Pt9 Pt12 81.6(9) . . . . ?
Pt8 Pt7 Pt9 Pt12 -94.34(4) . . . . ?
Pt4 Pt7 Pt9 Pt12 176.06(3) . . . . ?
Pt10 Pt7 Pt9 Pt12 -6.38(3) . . . . ?
C16 Pt8 Pt9 C14 -7(3) . . . . ?
C15 Pt8 Pt9 C14 -5.2(19) . . . . ?
C17 Pt8 Pt9 C14 170.1(19) . . . . ?
Pt7 Pt8 Pt9 C14 171.5(17) . . . . ?
Pt6 Pt8 Pt9 C14 -95.5(17) . . . . ?
Pt11 Pt8 Pt9 C14 78.2(17) . . . . ?
C16 Pt8 Pt9 C13 -175(2) . . . . ?
C15 Pt8 Pt9 C13 -173.4(11) . . . . ?
C17 Pt8 Pt9 C13 1.9(11) . . . . ?
Pt7 Pt8 Pt9 C13 3.3(7) . . . . ?
Pt6 Pt8 Pt9 C13 96.4(7) . . . . ?
Pt11 Pt8 Pt9 C13 -89.9(7) . . . . ?
C16 Pt8 Pt9 C15 -2(2) . . . . ?
C17 Pt8 Pt9 C15 175.3(12) . . . . ?
Pt7 Pt8 Pt9 C15 176.7(9) . . . . ?
Pt6 Pt8 Pt9 C15 -90.2(9) . . . . ?
Pt11 Pt8 Pt9 C15 83.5(9) . . . . ?
C16 Pt8 Pt9 Pt7 -178(2) . . . . ?
C15 Pt8 Pt9 Pt7 -176.7(9) . . . . ?
C17 Pt8 Pt9 Pt7 -1.4(8) . . . . ?
Pt6 Pt8 Pt9 Pt7 93.09(3) . . . . ?
Pt11 Pt8 Pt9 Pt7 -93.21(3) . . . . ?
C16 Pt8 Pt9 Pt5 92(2) . . . . ?
C15 Pt8 Pt9 Pt5 93.6(9) . . . . ?
C17 Pt8 Pt9 Pt5 -91.1(8) . . . . ?
Pt7 Pt8 Pt9 Pt5 -89.73(3) . . . . ?
Pt6 Pt8 Pt9 Pt5 3.36(3) . . . . ?
Pt11 Pt8 Pt9 Pt5 177.06(3) . . . . ?
C16 Pt8 Pt9 Pt12 -91(2) . . . . ?
C15 Pt8 Pt9 Pt12 -89.6(9) . . . . ?
C17 Pt8 Pt9 Pt12 85.6(8) . . . . ?
Pt7 Pt8 Pt9 Pt12 87.03(4) . . . . ?
Pt6 Pt8 Pt9 Pt12 -179.88(3) . . . . ?
Pt11 Pt8 Pt9 Pt12 -6.18(3) . . . . ?
C8 Pt5 Pt9 C14 -6.0(11) . . . . ?
C9 Pt5 Pt9 C14 94.7(10) . . . . ?
C7 Pt5 Pt9 C14 -105.0(10) . . . . ?
Pt4 Pt5 Pt9 C14 -154.5(8) . . . . ?
Pt6 Pt5 Pt9 C14 145.5(8) . . . . ?
Pt1 Pt5 Pt9 C14 106.4(9) . . . . ?
C8 Pt5 Pt9 C13 94.4(10) . . . . ?
C9 Pt5 Pt9 C13 -164.9(9) . . . . ?
C7 Pt5 Pt9 C13 -4.6(8) . . . . ?
Pt4 Pt5 Pt9 C13 -54.0(6) . . . . ?
Pt6 Pt5 Pt9 C13 -114.0(6) . . . . ?
Pt1 Pt5 Pt9 C13 -153.2(8) . . . . ?
C8 Pt5 Pt9 C15 -106.2(11) . . . . ?
C9 Pt5 Pt9 C15 -5.5(9) . . . . ?
C7 Pt5 Pt9 C15 154.8(9) . . . . ?
Pt4 Pt5 Pt9 C15 105.4(7) . . . . ?
Pt6 Pt5 Pt9 C15 45.4(7) . . . . ?
Pt1 Pt5 Pt9 C15 6.2(8) . . . . ?
C8 Pt5 Pt9 Pt7 144.6(9) . . . . ?
C9 Pt5 Pt9 Pt7 -114.8(7) . . . . ?
C7 Pt5 Pt9 Pt7 45.5(6) . . . . ?
Pt4 Pt5 Pt9 Pt7 -3.92(3) . . . . ?
Pt6 Pt5 Pt9 Pt7 -63.92(3) . . . . ?
Pt1 Pt5 Pt9 Pt7 -103.1(5) . . . . ?
C8 Pt5 Pt9 Pt8 -155.3(9) . . . . ?
C9 Pt5 Pt9 Pt8 -54.7(7) . . . . ?
C7 Pt5 Pt9 Pt8 105.6(6) . . . . ?
Pt4 Pt5 Pt9 Pt8 56.18(3) . . . . ?
Pt6 Pt5 Pt9 Pt8 -3.82(3) . . . . ?
Pt1 Pt5 Pt9 Pt8 -43.0(5) . . . . ?
C8 Pt5 Pt9 Pt12 50.6(9) . . . . ?
C9 Pt5 Pt9 Pt12 151.2(7) . . . . ?
C7 Pt5 Pt9 Pt12 -48.5(7) . . . . ?
Pt4 Pt5 Pt9 Pt12 -97.9(3) . . . . ?
Pt6 Pt5 Pt9 Pt12 -157.9(3) . . . . ?
Pt1 Pt5 Pt9 Pt12 163.0(4) . . . . ?
C18 Pt7 Pt10 C24 12.2(16) . . . . ?
C17 Pt7 Pt10 C24 -88.2(15) . . . . ?
C13 Pt7 Pt10 C24 110.2(15) . . . . ?
Pt9 Pt7 Pt10 C24 160.2(13) . . . . ?
Pt8 Pt7 Pt10 C24 -139.8(13) . . . . ?
Pt4 Pt7 Pt10 C24 -132.1(15) . . . . ?
C18 Pt7 Pt10 C19 -91.7(15) . . . . ?
C17 Pt7 Pt10 C19 167.9(13) . . . . ?
C13 Pt7 Pt10 C19 6.3(13) . . . . ?
Pt9 Pt7 Pt10 C19 56.3(12) . . . . ?
Pt8 Pt7 Pt10 C19 116.3(12) . . . . ?
Pt4 Pt7 Pt10 C19 124.0(15) . . . . ?
C18 Pt7 Pt10 C23 110.6(14) . . . . ?
C17 Pt7 Pt10 C23 10.1(13) . . . . ?
C13 Pt7 Pt10 C23 -151.5(13) . . . . ?
Pt9 Pt7 Pt10 C23 -101.4(11) . . . . ?
Pt8 Pt7 Pt10 C23 -41.5(11) . . . . ?
Pt4 Pt7 Pt10 C23 -33.8(14) . . . . ?
C18 Pt7 Pt10 Pt11 159.1(9) . . . . ?
C17 Pt7 Pt10 Pt11 58.6(6) . . . . ?
C13 Pt7 Pt10 Pt11 -102.9(6) . . . . ?
Pt9 Pt7 Pt10 Pt11 -52.91(4) . . . . ?
Pt8 Pt7 Pt10 Pt11 7.03(4) . . . . ?
Pt4 Pt7 Pt10 Pt11 14.7(8) . . . . ?
C18 Pt7 Pt10 Pt12 -140.7(9) . . . . ?
C17 Pt7 Pt10 Pt12 118.9(6) . . . . ?
C13 Pt7 Pt10 Pt12 -42.7(6) . . . . ?
Pt9 Pt7 Pt10 Pt12 7.31(4) . . . . ?
Pt8 Pt7 Pt10 Pt12 67.25(4) . . . . ?
Pt4 Pt7 Pt10 Pt12 75.0(8) . . . . ?
C24 Pt10 Pt11 C22 -12(3) . . . . ?
C19 Pt10 Pt11 C22 152(3) . . . . ?
C23 Pt10 Pt11 C22 -12(3) . . . . ?
Pt12 Pt10 Pt11 C22 160(2) . . . . ?
Pt7 Pt10 Pt11 C22 -112(2) . . . . ?
C24 Pt10 Pt11 C23 -1(3) . . . . ?
C19 Pt10 Pt11 C23 164(2) . . . . ?
Pt12 Pt10 Pt11 C23 171.5(17) . . . . ?
Pt7 Pt10 Pt11 C23 -100.4(17) . . . . ?
C24 Pt10 Pt11 C21 -166(3) . . . . ?
C19 Pt10 Pt11 C21 -0.9(16) . . . . ?
C23 Pt10 Pt11 C21 -165(2) . . . . ?
Pt12 Pt10 Pt11 C21 6.5(9) . . . . ?
Pt7 Pt10 Pt11 C21 94.7(9) . . . . ?
C24 Pt10 Pt11 Pt12 -172(3) . . . . ?
C19 Pt10 Pt11 Pt12 -7.5(13) . . . . ?
C23 Pt10 Pt11 Pt12 -171.5(17) . . . . ?
Pt7 Pt10 Pt11 Pt12 88.14(4) . . . . ?
C24 Pt10 Pt11 Pt8 94(3) . . . . ?
C19 Pt10 Pt11 Pt8 -101.7(13) . . . . ?
C23 Pt10 Pt11 Pt8 94.3(17) . . . . ?
Pt12 Pt10 Pt11 Pt8 -94.26(4) . . . . ?
Pt7 Pt10 Pt11 Pt8 -6.12(3) . . . . ?
C16 Pt8 Pt11 C22 10.3(14) . . . . ?
C15 Pt8 Pt11 C22 -91.3(13) . . . . ?
C17 Pt8 Pt11 C22 108.2(12) . . . . ?
Pt9 Pt8 Pt11 C22 -142.2(11) . . . . ?
Pt7 Pt8 Pt11 C22 158.0(11) . . . . ?
Pt6 Pt8 Pt11 C22 -99.7(11) . . . . ?
C16 Pt8 Pt11 C23 -91.2(15) . . . . ?
C15 Pt8 Pt11 C23 167.1(14) . . . . ?
C17 Pt8 Pt11 C23 6.7(13) . . . . ?
Pt9 Pt8 Pt11 C23 116.2(12) . . . . ?
Pt7 Pt8 Pt11 C23 56.4(12) . . . . ?
Pt6 Pt8 Pt11 C23 158.7(13) . . . . ?
C16 Pt8 Pt11 C21 110.4(12) . . . . ?
C15 Pt8 Pt11 C21 8.8(11) . . . . ?
C17 Pt8 Pt11 C21 -151.7(11) . . . . ?
Pt9 Pt8 Pt11 C21 -42.1(9) . . . . ?
Pt7 Pt8 Pt11 C21 -102.0(9) . . . . ?
Pt6 Pt8 Pt11 C21 0.3(9) . . . . ?
C16 Pt8 Pt11 Pt10 -140.6(9) . . . . ?
C15 Pt8 Pt11 Pt10 117.7(7) . . . . ?
C17 Pt8 Pt11 Pt10 -42.7(6) . . . . ?
Pt9 Pt8 Pt11 Pt10 66.81(4) . . . . ?
Pt7 Pt8 Pt11 Pt10 7.00(4) . . . . ?
Pt6 Pt8 Pt11 Pt10 109.3(2) . . . . ?
C16 Pt8 Pt11 Pt12 159.6(9) . . . . ?
C15 Pt8 Pt11 Pt12 58.0(7) . . . . ?
C17 Pt8 Pt11 Pt12 -102.5(6) . . . . ?
Pt9 Pt8 Pt11 Pt12 7.06(4) . . . . ?
Pt7 Pt8 Pt11 Pt12 -52.76(4) . . . . ?
Pt6 Pt8 Pt11 Pt12 49.5(2) . . . . ?
C24 Pt10 Pt12 C20 5(4) . . . . ?
C19 Pt10 Pt12 C20 6(3) . . . . ?
C23 Pt10 Pt12 C20 -158(3) . . . . ?
Pt11 Pt10 Pt12 C20 -165(2) . . . . ?
Pt7 Pt10 Pt12 C20 103(2) . . . . ?
C24 Pt10 Pt12 C19 0(3) . . . . ?
C23 Pt10 Pt12 C19 -164(2) . . . . ?
Pt11 Pt10 Pt12 C19 -170.6(16) . . . . ?
Pt7 Pt10 Pt12 C19 97.2(16) . . . . ?
C24 Pt10 Pt12 C21 164(3) . . . . ?
C19 Pt10 Pt12 C21 164.0(19) . . . . ?
C23 Pt10 Pt12 C21 0.2(16) . . . . ?
Pt11 Pt10 Pt12 C21 -6.6(9) . . . . ?
Pt7 Pt10 Pt12 C21 -98.8(9) . . . . ?
C24 Pt10 Pt12 Pt11 171(3) . . . . ?
C19 Pt10 Pt12 Pt11 170.6(16) . . . . ?
C23 Pt10 Pt12 Pt11 6.8(14) . . . . ?
Pt7 Pt10 Pt12 Pt11 -92.19(4) . . . . ?
C24 Pt10 Pt12 Pt9 -104(3) . . . . ?
C19 Pt10 Pt12 Pt9 -103.5(16) . . . . ?
C23 Pt10 Pt12 Pt9 92.6(14) . . . . ?
Pt11 Pt10 Pt12 Pt9 85.82(4) . . . . ?
Pt7 Pt10 Pt12 Pt9 -6.37(3) . . . . ?
C22 Pt11 Pt12 C20 1(3) . . . . ?
C23 Pt11 Pt12 C20 156(3) . . . . ?
C21 Pt11 Pt12 C20 -9(3) . . . . ?
Pt10 Pt11 Pt12 C20 163(3) . . . . ?
Pt8 Pt11 Pt12 C20 -111(3) . . . . ?
C22 Pt11 Pt12 C19 -154(2) . . . . ?
C23 Pt11 Pt12 C19 0.3(19) . . . . ?
C21 Pt11 Pt12 C19 -164.7(17) . . . . ?
Pt10 Pt11 Pt12 C19 7.1(12) . . . . ?
Pt8 Pt11 Pt12 C19 93.5(12) . . . . ?
C22 Pt11 Pt12 C21 10(2) . . . . ?
C23 Pt11 Pt12 C21 165.0(18) . . . . ?
Pt10 Pt11 Pt12 C21 171.8(12) . . . . ?
Pt8 Pt11 Pt12 C21 -101.8(12) . . . . ?
C22 Pt11 Pt12 Pt10 -162(2) . . . . ?
C23 Pt11 Pt12 Pt10 -6.9(14) . . . . ?
C21 Pt11 Pt12 Pt10 -171.8(12) . . . . ?
Pt8 Pt11 Pt12 Pt10 86.33(4) . . . . ?
C22 Pt11 Pt12 Pt9 106(2) . . . . ?
C23 Pt11 Pt12 Pt9 -99.3(14) . . . . ?
C21 Pt11 Pt12 Pt9 95.7(12) . . . . ?
Pt10 Pt11 Pt12 Pt9 -92.49(4) . . . . ?
Pt8 Pt11 Pt12 Pt9 -6.15(3) . . . . ?
C14 Pt9 Pt12 C20 9.9(14) . . . . ?
C13 Pt9 Pt12 C20 -91.3(14) . . . . ?
C15 Pt9 Pt12 C20 109.8(14) . . . . ?
Pt7 Pt9 Pt12 C20 -141.1(13) . . . . ?
Pt8 Pt9 Pt12 C20 158.9(13) . . . . ?
Pt5 Pt9 Pt12 C20 -47.0(13) . . . . ?
C14 Pt9 Pt12 C19 111.9(14) . . . . ?
C13 Pt9 Pt12 C19 10.7(13) . . . . ?
C15 Pt9 Pt12 C19 -148.2(14) . . . . ?
Pt7 Pt9 Pt12 C19 -39.2(12) . . . . ?
Pt8 Pt9 Pt12 C19 -99.1(12) . . . . ?
Pt5 Pt9 Pt12 C19 55.0(12) . . . . ?
C14 Pt9 Pt12 C21 -92.3(11) . . . . ?
C13 Pt9 Pt12 C21 166.5(10) . . . . ?
C15 Pt9 Pt12 C21 7.6(10) . . . . ?
Pt7 Pt9 Pt12 C21 116.7(8) . . . . ?
Pt8 Pt9 Pt12 C21 56.7(8) . . . . ?
Pt5 Pt9 Pt12 C21 -149.2(9) . . . . ?
C14 Pt9 Pt12 Pt10 158.4(8) . . . . ?
C13 Pt9 Pt12 Pt10 57.2(6) . . . . ?
C15 Pt9 Pt12 Pt10 -101.8(7) . . . . ?
Pt7 Pt9 Pt12 Pt10 7.30(4) . . . . ?
Pt8 Pt9 Pt12 Pt10 -52.65(4) . . . . ?
Pt5 Pt9 Pt12 Pt10 101.4(3) . . . . ?
C14 Pt9 Pt12 Pt11 -141.9(8) . . . . ?
C13 Pt9 Pt12 Pt11 116.9(6) . . . . ?
C15 Pt9 Pt12 Pt11 -42.0(7) . . . . ?
Pt7 Pt9 Pt12 Pt11 67.04(4) . . . . ?
Pt8 Pt9 Pt12 Pt11 7.09(4) . . . . ?
Pt5 Pt9 Pt12 Pt11 161.2(3) . . . . ?
C2 Pt1 C1 O1 -89(100) . . . . ?
C6 Pt1 C1 O1 75(100) . . . . ?
Pt2 Pt1 C1 O1 -78(100) . . . . ?
Pt3 Pt1 C1 O1 65(100) . . . . ?
Pt5 Pt1 C1 O1 173(100) . . . . ?
C1 Pt1 C2 O2 -7(5) . . . . ?
C6 Pt1 C2 O2 -146(4) . . . . ?
Pt2 Pt1 C2 O2 -179(6) . . . . ?
Pt3 Pt1 C2 O2 -171(5) . . . . ?
Pt5 Pt1 C2 O2 98(5) . . . . ?
C1 Pt1 C2 Pt2 172.8(14) . . . . ?
C6 Pt1 C2 Pt2 33(4) . . . . ?
Pt3 Pt1 C2 Pt2 8.3(12) . . . . ?
Pt5 Pt1 C2 Pt2 -83.1(9) . . . . ?
C3 Pt2 C2 O2 1(4) . . . . ?
C4 Pt2 C2 O2 136(4) . . . . ?
Pt1 Pt2 C2 O2 179(5) . . . . ?
Pt3 Pt2 C2 O2 171(4) . . . . ?
Pt4 Pt2 C2 O2 -99(4) . . . . ?
C3 Pt2 C2 Pt1 -178.8(14) . . . . ?
C4 Pt2 C2 Pt1 -43(3) . . . . ?
Pt3 Pt2 C2 Pt1 -8.2(12) . . . . ?
Pt4 Pt2 C2 Pt1 81.8(9) . . . . ?
C4 Pt2 C3 O3 -25(36) . . . . ?
C2 Pt2 C3 O3 136(36) . . . . ?
Pt1 Pt2 C3 O3 134(35) . . . . ?
Pt3 Pt2 C3 O3 -24(38) . . . . ?
Pt4 Pt2 C3 O3 -121(36) . . . . ?
C3 Pt2 C4 O4 3(5) . . . . ?
C2 Pt2 C4 O4 -132(4) . . . . ?
Pt1 Pt2 C4 O4 -165(4) . . . . ?
Pt3 Pt2 C4 O4 -177(5) . . . . ?
Pt4 Pt2 C4 O4 102(5) . . . . ?
C3 Pt2 C4 Pt3 179.7(13) . . . . ?
C2 Pt2 C4 Pt3 45(3) . . . . ?
Pt1 Pt2 C4 Pt3 11.8(12) . . . . ?
Pt4 Pt2 C4 Pt3 -81.6(8) . . . . ?
C5 Pt3 C4 O4 -1(5) . . . . ?
C6 Pt3 C4 O4 137(4) . . . . ?
Pt1 Pt3 C4 O4 165(4) . . . . ?
Pt2 Pt3 C4 O4 177(5) . . . . ?
Pt6 Pt3 C4 O4 -101(4) . . . . ?
C5 Pt3 C4 Pt2 -178.4(14) . . . . ?
C6 Pt3 C4 Pt2 -40(3) . . . . ?
Pt1 Pt3 C4 Pt2 -11.7(12) . . . . ?
Pt6 Pt3 C4 Pt2 82.3(9) . . . . ?
C6 Pt3 C5 O5 -64(53) . . . . ?
C4 Pt3 C5 O5 98(53) . . . . ?
Pt1 Pt3 C5 O5 -54(54) . . . . ?
Pt2 Pt3 C5 O5 96(53) . . . . ?
Pt6 Pt3 C5 O5 -157(53) . . . . ?
C5 Pt3 C6 O6 7(5) . . . . ?
C4 Pt3 C6 O6 -130(4) . . . . ?
Pt1 Pt3 C6 O6 -167(5) . . . . ?
Pt2 Pt3 C6 O6 -161(4) . . . . ?
Pt6 Pt3 C6 O6 105(4) . . . . ?
C5 Pt3 C6 Pt1 174.0(13) . . . . ?
C4 Pt3 C6 Pt1 37(3) . . . . ?
Pt2 Pt3 C6 Pt1 5.8(12) . . . . ?
Pt6 Pt3 C6 Pt1 -88.3(8) . . . . ?
C1 Pt1 C6 O6 -4(4) . . . . ?
C2 Pt1 C6 O6 136(4) . . . . ?
Pt2 Pt1 C6 O6 162(4) . . . . ?
Pt3 Pt1 C6 O6 168(5) . . . . ?
Pt5 Pt1 C6 O6 -108(4) . . . . ?
C1 Pt1 C6 Pt3 -172.2(14) . . . . ?
C2 Pt1 C6 Pt3 -32(4) . . . . ?
Pt2 Pt1 C6 Pt3 -5.7(12) . . . . ?
Pt5 Pt1 C6 Pt3 83.9(9) . . . . ?
C12 Pt4 C7 O7 -1(4) . . . . ?
C11 Pt4 C7 O7 171(3) . . . . ?
Pt6 Pt4 C7 O7 175(3) . . . . ?
Pt5 Pt4 C7 O7 175(4) . . . . ?
Pt7 Pt4 C7 O7 -93(3) . . . . ?
Pt2 Pt4 C7 O7 84(3) . . . . ?
C12 Pt4 C7 Pt5 -176.3(9) . . . . ?
C11 Pt4 C7 Pt5 -4(3) . . . . ?
Pt6 Pt4 C7 Pt5 0.1(9) . . . . ?
Pt7 Pt4 C7 Pt5 91.5(6) . . . . ?
Pt2 Pt4 C7 Pt5 -91.4(6) . . . . ?
C8 Pt5 C7 O7 2(4) . . . . ?
C9 Pt5 C7 O7 -170(3) . . . . ?
Pt4 Pt5 C7 O7 -175(4) . . . . ?
Pt6 Pt5 C7 O7 -176(3) . . . . ?
Pt9 Pt5 C7 O7 98(3) . . . . ?
Pt1 Pt5 C7 O7 -85(3) . . . . ?
C8 Pt5 C7 Pt4 177.8(11) . . . . ?
C9 Pt5 C7 Pt4 6(3) . . . . ?
Pt6 Pt5 C7 Pt4 -0.1(9) . . . . ?
Pt9 Pt5 C7 Pt4 -87.1(6) . . . . ?
Pt1 Pt5 C7 Pt4 90.8(6) . . . . ?
C9 Pt5 C8 O8 82(92) . . . . ?
C7 Pt5 C8 O8 -95(92) . . . . ?
Pt4 Pt5 C8 O8 -92(92) . . . . ?
Pt6 Pt5 C8 O8 80(93) . . . . ?
Pt9 Pt5 C8 O8 173(100) . . . . ?
Pt1 Pt5 C8 O8 -4(92) . . . . ?
C8 Pt5 C9 O9 2(4) . . . . ?
C7 Pt5 C9 O9 174(3) . . . . ?
Pt4 Pt5 C9 O9 179(3) . . . . ?
Pt6 Pt5 C9 O9 -179(4) . . . . ?
Pt9 Pt5 C9 O9 -93(4) . . . . ?
Pt1 Pt5 C9 O9 88(4) . . . . ?
C8 Pt5 C9 Pt6 -179.1(11) . . . . ?
C7 Pt5 C9 Pt6 -7(3) . . . . ?
Pt4 Pt5 C9 Pt6 -2.4(9) . . . . ?
Pt9 Pt5 C9 Pt6 85.9(6) . . . . ?
Pt1 Pt5 C9 Pt6 -93.3(6) . . . . ?
C10 Pt6 C9 O9 -5(3) . . . . ?
C11 Pt6 C9 O9 -170(3) . . . . ?
Pt4 Pt6 C9 O9 -179(3) . . . . ?
Pt5 Pt6 C9 O9 179(4) . . . . ?
Pt8 Pt6 C9 O9 90(3) . . . . ?
Pt3 Pt6 C9 O9 -92(3) . . . . ?
C10 Pt6 C9 Pt5 176.4(11) . . . . ?
C11 Pt6 C9 Pt5 11(3) . . . . ?
Pt4 Pt6 C9 Pt5 2.4(9) . . . . ?
Pt8 Pt6 C9 Pt5 -88.6(7) . . . . ?
Pt3 Pt6 C9 Pt5 88.8(6) . . . . ?
C11 Pt6 C10 O10 -85(26) . . . . ?
C9 Pt6 C10 O10 100(26) . . . . ?
Pt4 Pt6 C10 O10 -92(26) . . . . ?
Pt5 Pt6 C10 O10 105(26) . . . . ?
Pt8 Pt6 C10 O10 3(26) . . . . ?
Pt3 Pt6 C10 O10 -170(26) . . . . ?
C12 Pt4 C11 O11 5(3) . . . . ?
C7 Pt4 C11 O11 -167(3) . . . . ?
Pt6 Pt4 C11 O11 -172(4) . . . . ?
Pt5 Pt4 C11 O11 -171(3) . . . . ?
Pt7 Pt4 C11 O11 97(3) . . . . ?
Pt2 Pt4 C11 O11 -82(3) . . . . ?
C12 Pt4 C11 Pt6 177.4(9) . . . . ?
C7 Pt4 C11 Pt6 5(3) . . . . ?
Pt5 Pt4 C11 Pt6 1.7(8) . . . . ?
Pt7 Pt4 C11 Pt6 -90.3(6) . . . . ?
Pt2 Pt4 C11 Pt6 90.7(6) . . . . ?
C10 Pt6 C11 O11 -3(3) . . . . ?
C9 Pt6 C11 O11 162(3) . . . . ?
Pt4 Pt6 C11 O11 173(4) . . . . ?
Pt5 Pt6 C11 O11 171(3) . . . . ?
Pt8 Pt6 C11 O11 -97(3) . . . . ?
Pt3 Pt6 C11 O11 83(3) . . . . ?
C10 Pt6 C11 Pt4 -175.8(11) . . . . ?
C9 Pt6 C11 Pt4 -11(3) . . . . ?
Pt5 Pt6 C11 Pt4 -1.7(8) . . . . ?
Pt8 Pt6 C11 Pt4 90.6(6) . . . . ?
Pt3 Pt6 C11 Pt4 -89.4(6) . . . . ?
C7 Pt4 C12 O12 129(50) . . . . ?
C11 Pt4 C12 O12 -48(50) . . . . ?
Pt6 Pt4 C12 O12 -44(51) . . . . ?
Pt5 Pt4 C12 O12 124(50) . . . . ?
Pt7 Pt4 C12 O12 -140(50) . . . . ?
Pt2 Pt4 C12 O12 46(50) . . . . ?
C14 Pt9 C13 O13 7(3) . . . . ?
C15 Pt9 C13 O13 167(2) . . . . ?
Pt7 Pt9 C13 O13 -176(3) . . . . ?
Pt8 Pt9 C13 O13 -179(3) . . . . ?
Pt5 Pt9 C13 O13 -85(3) . . . . ?
Pt12 Pt9 C13 O13 90(3) . . . . ?
C14 Pt9 C13 Pt7 -177.6(10) . . . . ?
C15 Pt9 C13 Pt7 -17(3) . . . . ?
Pt8 Pt9 C13 Pt7 -3.7(8) . . . . ?
Pt5 Pt9 C13 Pt7 90.5(6) . . . . ?
Pt12 Pt9 C13 Pt7 -94.7(6) . . . . ?
C18 Pt7 C13 O13 -3(3) . . . . ?
C17 Pt7 C13 O13 -168(3) . . . . ?
Pt9 Pt7 C13 O13 176(3) . . . . ?
Pt8 Pt7 C13 O13 179(3) . . . . ?
Pt4 Pt7 C13 O13 90(3) . . . . ?
Pt10 Pt7 C13 O13 -93(3) . . . . ?
C18 Pt7 C13 Pt9 -179.0(11) . . . . ?
C17 Pt7 C13 Pt9 16(3) . . . . ?
Pt8 Pt7 C13 Pt9 3.7(8) . . . . ?
Pt4 Pt7 C13 Pt9 -85.9(6) . . . . ?
Pt10 Pt7 C13 Pt9 91.7(6) . . . . ?
C13 Pt9 C14 O14 -153(30) . . . . ?
C15 Pt9 C14 O14 34(30) . . . . ?
Pt7 Pt9 C14 O14 -157(29) . . . . ?
Pt8 Pt9 C14 O14 38(31) . . . . ?
Pt5 Pt9 C14 O14 -61(30) . . . . ?
Pt12 Pt9 C14 O14 125(30) . . . . ?
C16 Pt8 C15 O15 4(4) . . . . ?
C17 Pt8 C15 O15 171(3) . . . . ?
Pt9 Pt8 C15 O15 -176(4) . . . . ?
Pt7 Pt8 C15 O15 -179(3) . . . . ?
Pt6 Pt8 C15 O15 -88(3) . . . . ?
Pt11 Pt8 C15 O15 93(3) . . . . ?
C16 Pt8 C15 Pt9 179.2(11) . . . . ?
C17 Pt8 C15 Pt9 -13(3) . . . . ?
Pt7 Pt8 C15 Pt9 -3.1(8) . . . . ?
Pt6 Pt8 C15 Pt9 87.2(6) . . . . ?
Pt11 Pt8 C15 Pt9 -91.4(6) . . . . ?
C14 Pt9 C15 O15 -7(3) . . . . ?
C13 Pt9 C15 O15 -167(2) . . . . ?
Pt7 Pt9 C15 O15 179(3) . . . . ?
Pt8 Pt9 C15 O15 176(4) . . . . ?
Pt5 Pt9 C15 O15 86(3) . . . . ?
Pt12 Pt9 C15 O15 -91(3) . . . . ?
C14 Pt9 C15 Pt8 177.3(10) . . . . ?
C13 Pt9 C15 Pt8 17(3) . . . . ?
Pt7 Pt9 C15 Pt8 3.0(8) . . . . ?
Pt5 Pt9 C15 Pt8 -90.2(6) . . . . ?
Pt12 Pt9 C15 Pt8 92.7(6) . . . . ?
C15 Pt8 C16 O16 100(26) . . . . ?
C17 Pt8 C16 O16 -76(26) . . . . ?
Pt9 Pt8 C16 O16 102(26) . . . . ?
Pt7 Pt8 C16 O16 -76(26) . . . . ?
Pt6 Pt8 C16 O16 -171(26) . . . . ?
Pt11 Pt8 C16 O16 18(26) . . . . ?
C18 Pt7 C17 O17 -5(4) . . . . ?
C13 Pt7 C17 O17 160(3) . . . . ?
Pt9 Pt7 C17 O17 173(3) . . . . ?
Pt8 Pt7 C17 O17 174(4) . . . . ?
Pt4 Pt7 C17 O17 -98(4) . . . . ?
Pt10 Pt7 C17 O17 84(4) . . . . ?
C18 Pt7 C17 Pt8 -179.6(11) . . . . ?
C13 Pt7 C17 Pt8 -15(3) . . . . ?
Pt9 Pt7 C17 Pt8 -1.6(9) . . . . ?
Pt4 Pt7 C17 Pt8 87.3(6) . . . . ?
Pt10 Pt7 C17 Pt8 -90.8(6) . . . . ?
C16 Pt8 C17 O17 5(4) . . . . ?
C15 Pt8 C17 O17 -163(3) . . . . ?
Pt9 Pt8 C17 O17 -173(3) . . . . ?
Pt7 Pt8 C17 O17 -175(4) . . . . ?
Pt6 Pt8 C17 O17 98(3) . . . . ?
Pt11 Pt8 C17 O17 -86(3) . . . . ?
C16 Pt8 C17 Pt7 -179.8(11) . . . . ?
C15 Pt8 C17 Pt7 12(3) . . . . ?
Pt9 Pt8 C17 Pt7 1.6(9) . . . . ?
Pt6 Pt8 C17 Pt7 -86.7(6) . . . . ?
Pt11 Pt8 C17 Pt7 88.9(6) . . . . ?
C17 Pt7 C18 O18 26(85) . . . . ?
C13 Pt7 C18 O18 -149(85) . . . . ?
Pt9 Pt7 C18 O18 -151(84) . . . . ?
Pt8 Pt7 C18 O18 25(86) . . . . ?
Pt4 Pt7 C18 O18 118(85) . . . . ?
Pt10 Pt7 C18 O18 -61(85) . . . . ?
C24 Pt10 C19 O19 4(6) . . . . ?
C23 Pt10 C19 O19 -139(5) . . . . ?
Pt11 Pt10 C19 O19 -167(5) . . . . ?
Pt12 Pt10 C19 O19 -175(7) . . . . ?
Pt7 Pt10 C19 O19 100(6) . . . . ?
C24 Pt10 C19 Pt12 179.9(16) . . . . ?
C23 Pt10 C19 Pt12 37(4) . . . . ?
Pt11 Pt10 C19 Pt12 8.6(15) . . . . ?
Pt7 Pt10 C19 Pt12 -84.6(11) . . . . ?
C20 Pt12 C19 O19 -1(5) . . . . ?
C21 Pt12 C19 O19 141(4) . . . . ?
Pt10 Pt12 C19 O19 176(6) . . . . ?
Pt11 Pt12 C19 O19 168(4) . . . . ?
Pt9 Pt12 C19 O19 -103(5) . . . . ?
C20 Pt12 C19 Pt10 -176.9(16) . . . . ?
C21 Pt12 C19 Pt10 -35(4) . . . . ?
Pt11 Pt12 C19 Pt10 -8.4(14) . . . . ?
Pt9 Pt12 C19 Pt10 81.0(11) . . . . ?
C19 Pt12 C20 O20 50(100) . . . . ?
C21 Pt12 C20 O20 -114(100) . . . . ?
Pt10 Pt12 C20 O20 46(100) . . . . ?
Pt11 Pt12 C20 O20 -107(100) . . . . ?
Pt9 Pt12 C20 O20 152(100) . . . . ?
C20 Pt12 C21 O21 0(5) . . . . ?
C19 Pt12 C21 O21 -142(4) . . . . ?
Pt10 Pt12 C21 O21 -169(4) . . . . ?
Pt11 Pt12 C21 O21 -176(5) . . . . ?
Pt9 Pt12 C21 O21 100(4) . . . . ?
C20 Pt12 C21 Pt11 175.7(14) . . . . ?
C19 Pt12 C21 Pt11 34(3) . . . . ?
Pt10 Pt12 C21 Pt11 7.5(11) . . . . ?
Pt9 Pt12 C21 Pt11 -83.8(8) . . . . ?
C22 Pt11 C21 O21 2(4) . . . . ?
C23 Pt11 C21 O21 141(4) . . . . ?
Pt10 Pt11 C21 O21 169(4) . . . . ?
Pt12 Pt11 C21 O21 176(5) . . . . ?
Pt8 Pt11 C21 O21 -99(4) . . . . ?
C22 Pt11 C21 Pt12 -174.4(13) . . . . ?
C23 Pt11 C21 Pt12 -35(4) . . . . ?
Pt10 Pt11 C21 Pt12 -7.5(11) . . . . ?
Pt8 Pt11 C21 Pt12 84.4(8) . . . . ?
C23 Pt11 C22 O22 137(44) . . . . ?
C21 Pt11 C22 O22 -59(45) . . . . ?
Pt10 Pt11 C22 O22 146(43) . . . . ?
Pt12 Pt11 C22 O22 -67(45) . . . . ?
Pt8 Pt11 C22 O22 43(45) . . . . ?
C22 Pt11 C23 O23 22(5) . . . . ?
C21 Pt11 C23 O23 -116(5) . . . . ?
Pt10 Pt11 C23 O23 -152(6) . . . . ?
Pt12 Pt11 C23 O23 -144(5) . . . . ?
Pt8 Pt11 C23 O23 122(5) . . . . ?
C22 Pt11 C23 Pt10 174.1(14) . . . . ?
C21 Pt11 C23 Pt10 35(4) . . . . ?
Pt12 Pt11 C23 Pt10 7.8(16) . . . . ?
Pt8 Pt11 C23 Pt10 -85.9(11) . . . . ?
C24 Pt10 C23 O23 -29(5) . . . . ?
C19 Pt10 C23 O23 115(5) . . . . ?
Pt11 Pt10 C23 O23 152(6) . . . . ?
Pt12 Pt10 C23 O23 144(5) . . . . ?
Pt7 Pt10 C23 O23 -124(5) . . . . ?
C24 Pt10 C23 Pt11 179.6(16) . . . . ?
C19 Pt10 C23 Pt11 -37(5) . . . . ?
Pt12 Pt10 C23 Pt11 -7.8(16) . . . . ?
Pt7 Pt10 C23 Pt11 84.2(11) . . . . ?
C19 Pt10 C24 O24 -114(37) . . . . ?
C23 Pt10 C24 O24 51(37) . . . . ?
Pt11 Pt10 C24 O24 51(38) . . . . ?
Pt12 Pt10 C24 O24 -114(36) . . . . ?
Pt7 Pt10 C24 O24 150(37) . . . . ?
N5 Ru1 N1 C101 1.8(19) . . . . ?
N2 Ru1 N1 C101 -178.2(19) . . . . ?
N6 Ru1 N1 C101 -76.1(19) . . . . ?
N4 Ru1 N1 C101 81.9(19) . . . . ?
N3 Ru1 N1 C101 -175.9(16) . . . . ?
N5 Ru1 N1 C105 178.5(15) . . . . ?
N2 Ru1 N1 C105 -1.5(15) . . . . ?
N6 Ru1 N1 C105 100.6(15) . . . . ?
N4 Ru1 N1 C105 -101.4(16) . . . . ?
N3 Ru1 N1 C105 1(3) . . . . ?
N5 Ru1 N2 C106 2(14) . . . . ?
N6 Ru1 N2 C106 -83.9(16) . . . . ?
N1 Ru1 N2 C106 0.4(16) . . . . ?
N4 Ru1 N2 C106 96.7(17) . . . . ?
N3 Ru1 N2 C106 -178.7(17) . . . . ?
N5 Ru1 N2 C110 -178(100) . . . . ?
N6 Ru1 N2 C110 96.9(14) . . . . ?
N1 Ru1 N2 C110 -178.8(15) . . . . ?
N4 Ru1 N2 C110 -82.5(15) . . . . ?
N3 Ru1 N2 C110 2.1(14) . . . . ?
N5 Ru1 N3 C115 2.7(17) . . . . ?
N2 Ru1 N3 C115 -177.3(16) . . . . ?
N6 Ru1 N3 C115 82.6(16) . . . . ?
N1 Ru1 N3 C115 -179.7(17) . . . . ?
N4 Ru1 N3 C115 -75.3(16) . . . . ?
N5 Ru1 N3 C111 174.9(14) . . . . ?
N2 Ru1 N3 C111 -5.1(14) . . . . ?
N6 Ru1 N3 C111 -105.2(14) . . . . ?
N1 Ru1 N3 C111 -7(2) . . . . ?
N4 Ru1 N3 C111 96.9(15) . . . . ?
N5 Ru1 N4 C116 179(2) . . . . ?
N2 Ru1 N4 C116 2(2) . . . . ?
N6 Ru1 N4 C116 -176.9(17) . . . . ?
N1 Ru1 N4 C116 81(2) . . . . ?
N3 Ru1 N4 C116 -77(2) . . . . ?
N5 Ru1 N4 C120 0.1(15) . . . . ?
N2 Ru1 N4 C120 -176.9(15) . . . . ?
N6 Ru1 N4 C120 5(3) . . . . ?
N1 Ru1 N4 C120 -97.0(15) . . . . ?
N3 Ru1 N4 C120 104.7(16) . . . . ?
N2 Ru1 N5 C125 -86(13) . . . . ?
N6 Ru1 N5 C125 0.3(16) . . . . ?
N1 Ru1 N5 C125 -84.5(17) . . . . ?
N4 Ru1 N5 C125 178.6(18) . . . . ?
N3 Ru1 N5 C125 94.6(17) . . . . ?
N2 Ru1 N5 C121 95(13) . . . . ?
N6 Ru1 N5 C121 -178.8(17) . . . . ?
N1 Ru1 N5 C121 96.4(17) . . . . ?
N4 Ru1 N5 C121 -0.5(16) . . . . ?
N3 Ru1 N5 C121 -84.5(17) . . . . ?
N5 Ru1 N6 C130 -174.4(17) . . . . ?
N2 Ru1 N6 C130 2.6(17) . . . . ?
N1 Ru1 N6 C130 -75.1(17) . . . . ?
N4 Ru1 N6 C130 -179.0(17) . . . . ?
N3 Ru1 N6 C130 82.9(17) . . . . ?
N5 Ru1 N6 C126 -3.8(14) . . . . ?
N2 Ru1 N6 C126 173.2(14) . . . . ?
N1 Ru1 N6 C126 95.5(15) . . . . ?
N4 Ru1 N6 C126 -8(2) . . . . ?
N3 Ru1 N6 C126 -106.5(15) . . . . ?
C105 N1 C101 C102 0(3) . . . . ?
Ru1 N1 C101 C102 176.2(15) . . . . ?
N1 C101 C102 C103 -1(4) . . . . ?
C101 C102 C103 C104 -2(4) . . . . ?
C102 C103 C104 C105 5(4) . . . . ?
C101 N1 C105 C104 3(3) . . . . ?
Ru1 N1 C105 C104 -173.6(17) . . . . ?
C101 N1 C105 C106 179(2) . . . . ?
Ru1 N1 C105 C106 2(3) . . . . ?
C103 C104 C105 N1 -6(3) . . . . ?
C103 C104 C105 C106 178(2) . . . . ?
C110 N2 C106 C107 -1(3) . . . . ?
Ru1 N2 C106 C107 179.7(17) . . . . ?
C110 N2 C106 C105 179.8(19) . . . . ?
Ru1 N2 C106 C105 1(2) . . . . ?
N1 C105 C106 N2 -2(3) . . . . ?
C104 C105 C106 N2 174(2) . . . . ?
N1 C105 C106 C107 179(2) . . . . ?
C104 C105 C106 C107 -5(4) . . . . ?
N2 C106 C107 C108 2(4) . . . . ?
C105 C106 C107 C108 -180(2) . . . . ?
C106 C107 C108 C109 -1(4) . . . . ?
C107 C108 C109 C110 0(4) . . . . ?
C106 N2 C110 C111 -178(2) . . . . ?
Ru1 N2 C110 C111 1(3) . . . . ?
C106 N2 C110 C109 0(3) . . . . ?
Ru1 N2 C110 C109 179.2(15) . . . . ?
C108 C109 C110 C111 178(2) . . . . ?
C108 C109 C110 N2 1(3) . . . . ?
N2 C110 C111 C112 172(2) . . . . ?
C109 C110 C111 C112 -5(4) . . . . ?
N2 C110 C111 N3 -6(3) . . . . ?
C109 C110 C111 N3 177(2) . . . . ?
C115 N3 C111 C112 2(3) . . . . ?
Ru1 N3 C111 C112 -171.0(16) . . . . ?
C115 N3 C111 C110 180(2) . . . . ?
Ru1 N3 C111 C110 7(3) . . . . ?
C110 C111 C112 C113 -179(2) . . . . ?
N3 C111 C112 C113 -1(3) . . . . ?
C111 C112 C113 C114 1(4) . . . . ?
C112 C113 C114 C115 -2(3) . . . . ?
C111 N3 C115 C114 -2(3) . . . . ?
Ru1 N3 C115 C114 169.1(15) . . . . ?
C113 C114 C115 N3 3(3) . . . . ?
C120 N4 C116 C117 -6(4) . . . . ?
Ru1 N4 C116 C117 175.4(17) . . . . ?
N4 C116 C117 C118 4(4) . . . . ?
C116 C117 C118 C119 -2(4) . . . . ?
C117 C118 C119 C120 3(4) . . . . ?
C116 N4 C120 C121 -178(2) . . . . ?
Ru1 N4 C120 C121 0(3) . . . . ?
C116 N4 C120 C119 7(3) . . . . ?
Ru1 N4 C120 C119 -174.5(17) . . . . ?
C118 C119 C120 N4 -5(3) . . . . ?
C118 C119 C120 C121 -180(2) . . . . ?
C125 N5 C121 C122 5(3) . . . . ?
Ru1 N5 C121 C122 -175.5(19) . . . . ?
C125 N5 C121 C120 -178(2) . . . . ?
Ru1 N5 C121 C120 1(3) . . . . ?
N4 C120 C121 C122 175(2) . . . . ?
C119 C120 C121 C122 -10(4) . . . . ?
N4 C120 C121 N5 -1(3) . . . . ?
C119 C120 C121 N5 174(2) . . . . ?
N5 C121 C122 C123 -4(4) . . . . ?
C120 C121 C122 C123 -179(2) . . . . ?
C121 C122 C123 C124 1(4) . . . . ?
C122 C123 C124 C125 1(4) . . . . ?
C121 N5 C125 C124 -4(3) . . . . ?
Ru1 N5 C125 C124 177.2(18) . . . . ?
C121 N5 C125 C126 -178.1(19) . . . . ?
Ru1 N5 C125 C126 3(3) . . . . ?
C123 C124 C125 N5 1(3) . . . . ?
C123 C124 C125 C126 174(2) . . . . ?
C130 N6 C126 C127 1(3) . . . . ?
Ru1 N6 C126 C127 -170.6(17) . . . . ?
C130 N6 C126 C125 177.8(19) . . . . ?
Ru1 N6 C126 C125 6(2) . . . . ?
N5 C125 C126 N6 -6(3) . . . . ?
C124 C125 C126 N6 180(2) . . . . ?
N5 C125 C126 C127 171(2) . . . . ?
C124 C125 C126 C127 -3(4) . . . . ?
N6 C126 C127 C128 -1(3) . . . . ?
C125 C126 C127 C128 -178(2) . . . . ?
C126 C127 C128 C129 1(3) . . . . ?
C127 C128 C129 C130 0(3) . . . . ?
C126 N6 C130 C129 0(3) . . . . ?
Ru1 N6 C130 C129 169.8(16) . . . . ?
C128 C129 C130 N6 0(3) . . . . ?
